data_4322689
loop_
_publ_author_name
'Simon Aldridge'
'Hisako Hashimoto'
'Kazumori Kawamura'
'Maoyu Shang'
'Thomas P. Fehlner'

_publ_section_title
;
 Cluster Expansion Reactions of Group 6 Metallaboranes. Syntheses, Crystal
 Structures, and Spectroscopic Characterizations of (Cp*Cr)2B5H9,
 (Cp*Cr)2B4H8Fe(CO)3, (Cp*Cr)2B4H7Co(CO)3, and (Cp*Mo)2B5H9Fe(CO)3
;
_journal_name_full 'Inorganic Chemistry'
_journal_page_first 928
_journal_page_last 940
_journal_paper_doi 10.1021/ic971251k
_journal_volume 37
_journal_year 1998
_chemical_formula_structural (Me5CpCr)2B4H7Co(CO)3
_chemical_formula_sum 'C23 H37 B4 Co Cr2 O3'
_chemical_formula_weight 567.70
_chemical_name_systematic
; 
(Me5CpCr)2B4H7Co(CO)3 
;
_space_group_IT_number 60
_symmetry_cell_setting orthorhombic
_symmetry_space_group_name_Hall '-P 2n 2ab'
_symmetry_space_group_name_H-M 'P b c n'
_atom_sites_solution_hydrogens difmap
_atom_sites_solution_primary direct
_atom_sites_solution_secondary difmap
_audit_creation_method SHELXL
_cell_angle_alpha 90.00
_cell_angle_beta 90.00
_cell_angle_gamma 90.00
_cell_formula_units_Z 8
_cell_length_a 27.868(3)
_cell_length_b 11.373(3)
_cell_length_c 16.884(2)
_cell_measurement_reflns_used 25
_cell_measurement_temperature 293(2)
_cell_measurement_theta_max 14
_cell_measurement_theta_min 13
_cell_volume 5351.3(17)
_computing_cell_refinement 'CAD4 (Enraf-Nonius, 1977)'
_computing_data_collection 'CAD4 (Enraf-Nonius, 1977)'
_computing_data_reduction 'SDP_Package (Enraf-Nonius, 1985)'
_computing_molecular_graphics 'ORTEP-III (Johnson, 1996)'
_computing_publication_material 'SHELXTL_V5 (Siemens, 1994)'
_computing_structure_refinement 'SHELXL-93 (Sheldrick, 1993)'
_computing_structure_solution 'SHELXS-86 (Sheldrick, 1990)'
_diffrn_ambient_temperature 293(2)
_diffrn_measurement_device 'Enraf-Nonius CAD4'
_diffrn_measurement_method \q/2\q
_diffrn_radiation_monochromator graphite
_diffrn_radiation_source 'fine-focus sealed tube'
_diffrn_radiation_type MoK\a
_diffrn_radiation_wavelength 0.71073
_diffrn_reflns_av_R_equivalents 0.0000
_diffrn_reflns_av_sigmaI/netI 0.0648
_diffrn_reflns_limit_h_max 33
_diffrn_reflns_limit_h_min 0
_diffrn_reflns_limit_k_max 13
_diffrn_reflns_limit_k_min 0
_diffrn_reflns_limit_l_max 20
_diffrn_reflns_limit_l_min 0
_diffrn_reflns_number 4692
_diffrn_reflns_theta_max 24.98
_diffrn_reflns_theta_min 2.28
_diffrn_standards_decay_% 6.9
_diffrn_standards_interval_count 200
_diffrn_standards_interval_time 120
_diffrn_standards_number 3
_exptl_absorpt_coefficient_mu 1.432
_exptl_absorpt_correction_T_max 0.9993
_exptl_absorpt_correction_T_min 0.7649
_exptl_absorpt_correction_type empirical
_exptl_crystal_colour black
_exptl_crystal_density_diffrn 1.409
_exptl_crystal_density_meas ?
_exptl_crystal_description plate-like
_exptl_crystal_F_000 2352
_exptl_crystal_size_max 0.32
_exptl_crystal_size_mid 0.20
_exptl_crystal_size_min 0.18
_refine_diff_density_max 0.457
_refine_diff_density_min -0.586
_refine_diff_density_rms 0.099
_refine_ls_extinction_method none
_refine_ls_goodness_of_fit_all 1.141
_refine_ls_goodness_of_fit_obs 1.102
_refine_ls_hydrogen_treatment mixed
_refine_ls_matrix_type full
_refine_ls_number_parameters 329
_refine_ls_number_reflns 4691
_refine_ls_number_restraints 10
_refine_ls_restrained_S_all 1.141
_refine_ls_restrained_S_obs 1.100
_refine_ls_R_factor_all 0.1241
_refine_ls_R_factor_obs 0.0703
_refine_ls_shift/esd_max 0.002
_refine_ls_shift/esd_mean 0.000
_refine_ls_structure_factor_coef Fsqd
_refine_ls_weighting_details 'w=1/[\s^2^(Fo^2^)+(0.0456P)^2^+24.2069P] where P=(Fo^2^+2Fc^2^)/3'
_refine_ls_weighting_scheme calc
_refine_ls_wR_factor_all 0.1842
_refine_ls_wR_factor_obs 0.1404
_reflns_number_observed 3021
_reflns_number_total 4692
_reflns_observed_criterion >2sigma(I)
_cod_data_source_file ic971251k_1.cif
_cod_data_source_block f9705
_cod_depositor_comments
;
The following automatic conversions were performed:

'_exptl_crystal_density_meas' value 'not measured' was changed to '?'
- the value is perceived as not measured.

Automatic conversion script
Id: cif_fix_values 3008 2015-01-20 13:52:24Z robertas 

The following automatic conversions were performed:

'_refine_ls_weighting_scheme' value 'calc
w=1/[\s^2^(Fo^2^)+(0.0456P)^2^+24.2069P] where P=(Fo^2^+2Fc^2^)/3'
was changed to 'calc'. New tag '_refine_ls_weighting_details' was
created. The value of the new tag was set to
'w=1/[\s^2^(Fo^2^)+(0.0456P)^2^+24.2069P] where P=(Fo^2^+2Fc^2^)/3'.

Automatic conversion script
Id: cif_fix_values 3143 2015-03-26 13:38:13Z robertas 
;
_cod_original_cell_volume 5351.6(16)
_cod_database_code 4322689

loop_
_symmetry_equiv_pos_as_xyz
'x, y, z'
'-x+1/2, -y+1/2, z+1/2'
'x+1/2, -y+1/2, -z'
'-x, y, -z+1/2'
'-x, -y, -z'
'x-1/2, y-1/2, -z-1/2'
'-x-1/2, y-1/2, z'
'x, -y, z-1/2'

loop_
_atom_site_aniso_label
_atom_site_aniso_U_11
_atom_site_aniso_U_22
_atom_site_aniso_U_33
_atom_site_aniso_U_23
_atom_site_aniso_U_13
_atom_site_aniso_U_12
Cr1 0.0322(6) 0.0389(6) 0.0361(6) -0.0004(5) 0.0013(5) 0.0011(5)
Cr2 0.0283(6) 0.0363(6) 0.0431(6) -0.0026(5) -0.0032(5) 0.0013(5)
Co 0.0773(9) 0.0449(6) 0.0446(6) 0.0049(5) -0.0072(6) -0.0086(6)
C1 0.073(7) 0.060(5) 0.050(5) -0.025(4) -0.013(5) 0.027(5)
C2 0.051(5) 0.069(5) 0.040(4) -0.007(4) 0.007(4) -0.003(4)
C3 0.056(5) 0.053(4) 0.036(4) 0.002(3) -0.002(4) 0.002(4)
C4 0.050(5) 0.056(5) 0.033(4) -0.012(3) 0.002(3) -0.003(4)
C5 0.083(7) 0.041(4) 0.040(4) -0.007(3) -0.002(4) -0.018(4)
C6 0.110(10) 0.115(10) 0.121(10) -0.048(8) -0.013(8) 0.071(8)
C7 0.083(8) 0.138(10) 0.067(6) -0.023(7) 0.037(6) -0.034(7)
C8 0.116(9) 0.068(6) 0.062(6) 0.018(5) -0.025(6) 0.010(6)
C9 0.046(6) 0.144(10) 0.076(7) -0.033(7) -0.001(5) -0.024(6)
C10 0.186(13) 0.063(6) 0.060(6) 0.007(5) -0.017(7) -0.047(7)
C11 0.064(6) 0.041(4) 0.043(4) -0.016(3) -0.004(4) 0.002(4)
C12 0.036(4) 0.052(5) 0.055(5) -0.011(4) -0.004(4) 0.011(4)
C13 0.056(5) 0.038(4) 0.056(5) -0.012(4) -0.003(4) 0.010(4)
C14 0.045(5) 0.036(4) 0.082(6) -0.011(4) 0.000(5) 0.003(4)
C15 0.040(5) 0.051(5) 0.076(6) -0.013(4) -0.021(4) 0.009(4)
C16 0.126(9) 0.068(6) 0.050(5) -0.006(4) 0.000(6) 0.017(6)
C17 0.042(5) 0.091(7) 0.090(7) -0.025(6) 0.020(5) 0.013(5)
C18 0.113(9) 0.050(5) 0.072(6) 0.003(5) -0.016(6) 0.035(6)
C19 0.083(8) 0.065(6) 0.132(10) -0.018(6) 0.047(7) -0.022(6)
C20 0.066(7) 0.079(7) 0.166(12) -0.038(7) -0.064(7) 0.000(6)
C21 0.073(7) 0.056(5) 0.056(5) 0.001(4) -0.017(5) 0.011(5)
O21 0.097(5) 0.071(4) 0.091(5) 0.001(4) -0.042(5) 0.014(4)
C22 0.163(12) 0.065(7) 0.086(8) -0.019(6) -0.060(8) 0.022(8)
O22 0.318(16) 0.075(6) 0.151(9) -0.032(6) -0.103(10) 0.078(8)
C23 0.115(10) 0.117(9) 0.050(6) 0.018(6) -0.017(6) -0.048(8)
O23 0.130(8) 0.216(10) 0.067(5) 0.019(6) 0.017(5) -0.090(7)
B1 0.035(5) 0.061(5) 0.043(5) -0.009(4) 0.004(4) -0.006(4)
B2 0.040(5) 0.049(5) 0.040(5) -0.009(4) -0.004(4) 0.009(4)
B3 0.047(5) 0.043(5) 0.054(5) 0.000(4) 0.000(4) -0.005(4)
B4 0.038(5) 0.054(6) 0.065(6) -0.014(5) 0.010(5) -0.010(4)

loop_
_atom_site_label
_atom_site_type_symbol
_atom_site_fract_x
_atom_site_fract_y
_atom_site_fract_z
_atom_site_U_iso_or_equiv
_atom_site_thermal_displace_type
_atom_site_occupancy
_atom_site_calc_flag
_atom_site_refinement_flags
_atom_site_disorder_group
Cr1 Cr 0.37583(4) 0.31485(9) 0.54659(6) 0.0357(3) Uani 1 d D .
Cr2 Cr 0.36648(4) 0.15463(9) 0.43006(7) 0.0359(3) Uani 1 d D .
Co Co 0.37899(5) 0.37967(9) 0.39449(6) 0.0556(4) Uani 1 d . .
C1 C 0.3517(3) 0.4531(8) 0.6293(5) 0.061(2) Uani 1 d . .
C2 C 0.3537(3) 0.3455(8) 0.6701(4) 0.053(2) Uani 1 d . .
C3 C 0.4007(3) 0.3050(7) 0.6717(4) 0.048(2) Uani 1 d . .
C4 C 0.4288(3) 0.3880(7) 0.6300(4) 0.047(2) Uani 1 d . .
C5 C 0.3987(4) 0.4800(7) 0.6058(4) 0.055(2) Uani 1 d . .
C6 C 0.3082(4) 0.5313(10) 0.6205(7) 0.115(5) Uani 1 d . .
H6A H 0.2805(4) 0.4918(10) 0.6415(7) 0.173 Uiso 1 calc R .
H6B H 0.3031(4) 0.5484(10) 0.5655(7) 0.173 Uiso 1 calc R .
H6C H 0.3133(4) 0.6033(10) 0.6490(7) 0.173 Uiso 1 calc R .
C7 C 0.3115(4) 0.2871(10) 0.7118(6) 0.096(4) Uani 1 d . .
H7A H 0.2828(4) 0.3315(10) 0.7020(6) 0.145 Uiso 1 calc R .
H7B H 0.3175(4) 0.2843(10) 0.7678(6) 0.145 Uiso 1 calc R .
H7C H 0.3075(4) 0.2086(10) 0.6920(6) 0.145 Uiso 1 calc R .
C8 C 0.4193(4) 0.2038(8) 0.7188(5) 0.082(3) Uani 1 d . .
H8A H 0.4530(4) 0.1945(8) 0.7091(5) 0.123 Uiso 1 calc R .
H8B H 0.4027(4) 0.1334(8) 0.7036(5) 0.123 Uiso 1 calc R .
H8C H 0.4141(4) 0.2185(8) 0.7742(5) 0.123 Uiso 1 calc R .
C9 C 0.4825(3) 0.3826(10) 0.6222(6) 0.089(4) Uani 1 d . .
H9A H 0.4939(3) 0.3096(10) 0.6436(6) 0.133 Uiso 1 calc R .
H9B H 0.4966(3) 0.4469(10) 0.6507(6) 0.133 Uiso 1 calc R .
H9C H 0.4911(3) 0.3877(10) 0.5673(6) 0.133 Uiso 1 calc R .
C10 C 0.4154(5) 0.5931(8) 0.5691(6) 0.103(4) Uani 1 d . .
H10A H 0.4492(5) 0.5885(8) 0.5587(6) 0.154 Uiso 1 calc R .
H10B H 0.4092(5) 0.6570(8) 0.6049(6) 0.154 Uiso 1 calc R .
H10C H 0.3985(5) 0.6062(8) 0.5204(6) 0.154 Uiso 1 calc R .
C11 C 0.3793(3) 0.0736(6) 0.3110(4) 0.049(2) Uani 1 d . .
C12 C 0.4150(3) 0.0341(7) 0.3639(5) 0.048(2) Uani 1 d . .
C13 C 0.3927(3) -0.0312(6) 0.4251(5) 0.050(2) Uani 1 d . .
C14 C 0.3424(3) -0.0297(6) 0.4108(5) 0.054(2) Uani 1 d . .
C15 C 0.3348(3) 0.0341(7) 0.3400(5) 0.056(2) Uani 1 d . .
C16 C 0.3879(4) 0.1327(8) 0.2330(5) 0.081(3) Uani 1 d . .
H16A H 0.4215(4) 0.1505(8) 0.2277(5) 0.122 Uiso 1 calc R .
H16B H 0.3697(4) 0.2042(8) 0.2304(5) 0.122 Uiso 1 calc R .
H16C H 0.3783(4) 0.0813(8) 0.1908(5) 0.122 Uiso 1 calc R .
C17 C 0.4679(3) 0.0452(9) 0.3513(6) 0.074(3) Uani 1 d . .
H17A H 0.4846(3) 0.0119(9) 0.3957(6) 0.112 Uiso 1 calc R .
H17B H 0.4763(3) 0.1267(9) 0.3462(6) 0.112 Uiso 1 calc R .
H17C H 0.4768(3) 0.0040(9) 0.3039(6) 0.112 Uiso 1 calc R .
C18 C 0.4182(4) -0.1064(7) 0.4844(5) 0.078(3) Uani 1 d . .
H18A H 0.4520(4) -0.0905(7) 0.4823(5) 0.117 Uiso 1 calc R .
H18B H 0.4125(4) -0.1878(7) 0.4725(5) 0.117 Uiso 1 calc R .
H18C H 0.4063(4) -0.0891(7) 0.5365(5) 0.117 Uiso 1 calc R .
C19 C 0.3056(4) -0.0948(8) 0.4573(7) 0.094(4) Uani 1 d . .
H19A H 0.2744(4) -0.0792(8) 0.4358(7) 0.140 Uiso 1 calc R .
H19B H 0.3067(4) -0.0696(8) 0.5115(7) 0.140 Uiso 1 calc R .
H19C H 0.3121(4) -0.1776(8) 0.4545(7) 0.140 Uiso 1 calc R .
C20 C 0.2876(3) 0.0426(9) 0.2969(7) 0.103(4) Uani 1 d . .
H20A H 0.2626(3) 0.0096(9) 0.3292(7) 0.155 Uiso 1 calc R .
H20B H 0.2896(3) 0.0001(9) 0.2479(7) 0.155 Uiso 1 calc R .
H20C H 0.2805(3) 0.1237(9) 0.2862(7) 0.155 Uiso 1 calc R .
C21 C 0.3312(3) 0.3131(7) 0.3458(5) 0.062(2) Uani 1 d . .
O21 O 0.2980(3) 0.3055(6) 0.3039(4) 0.086(2) Uani 1 d . .
C22 C 0.3513(5) 0.5179(10) 0.4098(7) 0.105(4) Uani 1 d . .
O22 O 0.3333(5) 0.6065(8) 0.4168(6) 0.181(6) Uani 1 d . .
C23 C 0.4191(5) 0.4043(11) 0.3170(6) 0.094(4) Uani 1 d . .
O23 O 0.4463(3) 0.4170(9) 0.2662(5) 0.138(4) Uani 1 d . .
B1 B 0.4280(3) 0.2706(9) 0.4527(5) 0.046(2) Uani 1 d D .
B2 B 0.4171(3) 0.1687(8) 0.5227(5) 0.043(2) Uani 1 d D .
B3 B 0.3610(3) 0.1373(8) 0.5529(6) 0.048(2) Uani 1 d D .
B4 B 0.3119(3) 0.2110(9) 0.5167(6) 0.053(2) Uani 1 d D .
H11 H 0.4659(19) 0.2728(79) 0.4403(52) 0.094(30) Uiso 1 d D .
H12 H 0.4105(22) 0.3660(42) 0.4692(33) 0.055(22) Uiso 1 d D .
H21 H 0.4458(21) 0.1171(54) 0.5489(38) 0.049(20) Uiso 1 d D .
H31 H 0.3530(25) 0.0699(51) 0.5934(35) 0.051(21) Uiso 1 d D .
H41 H 0.2802(21) 0.1878(64) 0.5493(41) 0.066(24) Uiso 1 d D .
H42 H 0.3168(17) 0.3150(40) 0.5203(35) 0.038(18) Uiso 1 d D .
H43 H 0.3082(18) 0.1925(67) 0.4474(30) 0.076(26) Uiso 1 d D .

loop_
_atom_type_symbol
_atom_type_description
_atom_type_scat_dispersion_real
_atom_type_scat_dispersion_imag
_atom_type_scat_source
C C 0.0033 0.0016 'International Tables Vol C Tables 4.2.6.8 and 6.1.1.4'
H H 0.0000 0.0000 'International Tables Vol C Tables 4.2.6.8 and 6.1.1.4'
B B 0.0013 0.0007 'International Tables Vol C Tables 4.2.6.8 and 6.1.1.4'
O O 0.0106 0.0060 'International Tables Vol C Tables 4.2.6.8 and 6.1.1.4'
Cr Cr 0.3209 0.6236 'International Tables Vol C Tables 4.2.6.8 and 6.1.1.4'
Co Co 0.3494 0.9721 'International Tables Vol C Tables 4.2.6.8 and 6.1.1.4'

loop_
_geom_angle_atom_site_label_1
_geom_angle_atom_site_label_2
_geom_angle_atom_site_label_3
_geom_angle
_geom_angle_site_symmetry_1
_geom_angle_site_symmetry_3
_geom_angle_publ_flag
B2 Cr1 B3 48.1(4) . . ?
B2 Cr1 B4 88.5(4) . . ?
B3 Cr1 B4 47.4(4) . . ?
B2 Cr1 C2 118.0(3) . . ?
B3 Cr1 C2 92.9(4) . . ?
B4 Cr1 C2 94.3(3) . . ?
B2 Cr1 C4 93.2(3) . . ?
B3 Cr1 C4 118.0(3) . . ?
B4 Cr1 C4 153.3(3) . . ?
C2 Cr1 C4 61.5(3) . . ?
B2 Cr1 C1 150.2(3) . . ?
B3 Cr1 C1 127.1(4) . . ?
B4 Cr1 C1 106.3(4) . . ?
C2 Cr1 C1 37.1(3) . . ?
C4 Cr1 C1 62.0(3) . . ?
B2 Cr1 B1 46.3(3) . . ?
B3 Cr1 B1 86.9(4) . . ?
B4 Cr1 B1 104.2(3) . . ?
C2 Cr1 B1 154.2(3) . . ?
C4 Cr1 B1 96.0(3) . . ?
C1 Cr1 B1 144.8(4) . . ?
B2 Cr1 C5 127.6(4) . . ?
B3 Cr1 C5 149.5(3) . . ?
B4 Cr1 C5 142.3(4) . . ?
C2 Cr1 C5 61.3(3) . . ?
C4 Cr1 C5 36.9(3) . . ?
C1 Cr1 C5 36.9(3) . . ?
B1 Cr1 C5 109.1(3) . . ?
B2 Cr1 C3 88.3(3) . . ?
B3 Cr1 C3 88.0(3) . . ?
B4 Cr1 C3 116.4(4) . . ?
C2 Cr1 C3 36.6(3) . . ?
C4 Cr1 C3 37.2(3) . . ?
C1 Cr1 C3 62.0(3) . . ?
B1 Cr1 C3 117.7(3) . . ?
C5 Cr1 C3 61.7(3) . . ?
B2 Cr1 Co 90.9(2) . . ?
B3 Cr1 Co 109.0(3) . . ?
B4 Cr1 Co 87.4(3) . . ?
C2 Cr1 Co 151.1(2) . . ?
C4 Cr1 Co 119.2(2) . . ?
C1 Cr1 Co 114.9(2) . . ?
B1 Cr1 Co 49.6(3) . . ?
C5 Cr1 Co 100.9(2) . . ?
C3 Cr1 Co 156.2(2) . . ?
B2 Cr1 Cr2 50.7(2) . . ?
B3 Cr1 Cr2 50.0(3) . . ?
B4 Cr1 Cr2 52.4(3) . . ?
C2 Cr1 Cr2 140.5(2) . . ?
C4 Cr1 Cr2 141.9(2) . . ?
C1 Cr1 Cr2 156.1(2) . . ?
B1 Cr1 Cr2 52.1(2) . . ?
C5 Cr1 Cr2 158.2(2) . . ?
C3 Cr1 Cr2 133.6(2) . . ?
Co Cr1 Cr2 59.21(4) . . ?
B2 Cr1 H12 79.1(16) . . ?
B3 Cr1 H12 118.7(17) . . ?
B4 Cr1 H12 117.5(23) . . ?
C2 Cr1 H12 145.1(20) . . ?
C4 Cr1 H12 88.9(23) . . ?
C1 Cr1 H12 114.2(17) . . ?
B1 Cr1 H12 33.4(15) . . ?
C5 Cr1 H12 84.0(19) . . ?
C3 Cr1 H12 124.1(24) . . ?
Co Cr1 H12 33.0(23) . . ?
Cr2 Cr1 H12 74.3(19) . . ?
B2 Cr1 H42 119.3(16) . . ?
B3 Cr1 H42 79.7(16) . . ?
B4 Cr1 H42 32.6(15) . . ?
C2 Cr1 H42 88.6(20) . . ?
C4 Cr1 H42 144.4(18) . . ?
C1 Cr1 H42 82.5(18) . . ?
B1 Cr1 H42 116.7(20) . . ?
C5 Cr1 H42 113.2(16) . . ?
C3 Cr1 H42 123.2(20) . . ?
Co Cr1 H42 77.4(20) . . ?
Cr2 Cr1 H42 73.6(18) . . ?
H12 Cr1 H42 110.1(31) . . ?
B3 Cr2 B2 47.2(3) . . ?
B3 Cr2 B1 86.6(3) . . ?
B2 Cr2 B1 45.9(3) . . ?
B3 Cr2 B4 47.1(4) . . ?
B2 Cr2 B4 87.0(4) . . ?
B1 Cr2 B4 104.4(3) . . ?
B3 Cr2 C14 91.9(3) . . ?
B2 Cr2 C14 112.4(3) . . ?
B1 Cr2 C14 145.8(3) . . ?
B4 Cr2 C14 99.4(3) . . ?
B3 Cr2 C12 118.9(3) . . ?
B2 Cr2 C12 90.7(3) . . ?
B1 Cr2 C12 89.0(3) . . ?
B4 Cr2 C12 158.6(3) . . ?
C14 Cr2 C12 62.0(3) . . ?
B3 Cr2 C15 126.2(4) . . ?
B2 Cr2 C15 144.7(3) . . ?
B1 Cr2 C15 142.8(3) . . ?
B4 Cr2 C15 111.0(3) . . ?
C14 Cr2 C15 37.0(3) . . ?
C12 Cr2 C15 61.3(3) . . ?
B3 Cr2 C13 88.4(3) . . ?
B2 Cr2 C13 83.2(3) . . ?
B1 Cr2 C13 108.6(3) . . ?
B4 Cr2 C13 121.6(3) . . ?
C14 Cr2 C13 37.2(3) . . ?
C12 Cr2 C13 37.0(3) . . ?
C15 Cr2 C13 61.5(3) . . ?
B3 Cr2 C11 149.7(3) . . ?
B2 Cr2 C11 126.1(3) . . ?
B1 Cr2 C11 106.2(3) . . ?
B4 Cr2 C11 145.5(3) . . ?
C14 Cr2 C11 61.9(3) . . ?
C12 Cr2 C11 36.9(3) . . ?
C15 Cr2 C11 36.7(3) . . ?
C13 Cr2 C11 61.7(3) . . ?
B3 Cr2 C21 127.2(3) . . ?
B2 Cr2 C21 129.0(3) . . ?
B1 Cr2 C21 88.4(3) . . ?
B4 Cr2 C21 84.1(4) . . ?
C14 Cr2 C21 118.5(3) . . ?
C12 Cr2 C21 113.4(3) . . ?
C15 Cr2 C21 84.2(3) . . ?
C13 Cr2 C21 142.0(3) . . ?
C11 Cr2 C21 81.3(3) . . ?
B3 Cr2 Co 109.0(2) . . ?
B2 Cr2 Co 90.4(2) . . ?
B1 Cr2 Co 50.0(3) . . ?
B4 Cr2 Co 87.7(3) . . ?
C14 Cr2 Co 156.3(2) . . ?
C12 Cr2 Co 113.6(2) . . ?
C15 Cr2 Co 119.4(2) . . ?
C13 Cr2 Co 149.3(2) . . ?
C11 Cr2 Co 100.0(2) . . ?
C21 Cr2 Co 39.3(2) . . ?
B3 Cr2 Cr1 49.1(2) . . ?
B2 Cr2 Cr1 49.0(2) . . ?
B1 Cr2 Cr1 52.5(2) . . ?
B4 Cr2 Cr1 52.1(2) . . ?
C14 Cr2 Cr1 140.6(2) . . ?
C12 Cr2 Cr1 136.4(2) . . ?
C15 Cr2 Cr1 162.2(2) . . ?
C13 Cr2 Cr1 129.4(2) . . ?
C11 Cr2 Cr1 156.7(2) . . ?
C21 Cr2 Cr1 88.1(2) . . ?
Co Cr2 Cr1 60.00(4) . . ?
B3 Cr2 H43 77.5(18) . . ?
B2 Cr2 H43 119.3(17) . . ?
B1 Cr2 H43 124.2(24) . . ?
B4 Cr2 H43 32.4(16) . . ?
C14 Cr2 H43 88.6(25) . . ?
C12 Cr2 H43 145.1(21) . . ?
C15 Cr2 H43 84.0(20) . . ?
C13 Cr2 H43 123.8(26) . . ?
C11 Cr2 H43 114.2(17) . . ?
C21 Cr2 H43 62.7(24) . . ?
Co Cr2 H43 85.4(26) . . ?
Cr1 Cr2 H43 78.2(20) . . ?
C21 Co C23 101.9(5) . . ?
C21 Co C22 97.1(5) . . ?
C23 Co C22 104.2(6) . . ?
C21 Co B1 117.7(4) . . ?
C23 Co B1 91.7(5) . . ?
C22 Co B1 138.0(4) . . ?
C21 Co Cr2 65.5(3) . . ?
C23 Co Cr2 114.2(4) . . ?
C22 Co Cr2 140.1(5) . . ?
B1 Co Cr2 53.6(3) . . ?
C21 Co Cr1 108.0(3) . . ?
C23 Co Cr1 141.9(4) . . ?
C22 Co Cr1 95.2(4) . . ?
B1 Co Cr1 53.6(2) . . ?
Cr2 Co Cr1 60.79(4) . . ?
C21 Co H12 141.1(19) . . ?
C23 Co H12 105.3(19) . . ?
C22 Co H12 102.6(18) . . ?
B1 Co H12 35.4(17) . . ?
Cr2 Co H12 78.0(19) . . ?
Cr1 Co H12 37.5(19) . . ?
C5 C1 C2 107.0(7) . . ?
C5 C1 C6 126.4(9) . . ?
C2 C1 C6 126.3(10) . . ?
C5 C1 Cr1 72.0(4) . . ?
C2 C1 Cr1 71.2(4) . . ?
C6 C1 Cr1 126.9(6) . . ?
C3 C2 C1 109.6(8) . . ?
C3 C2 C7 125.1(8) . . ?
C1 C2 C7 125.2(9) . . ?
C3 C2 Cr1 72.6(4) . . ?
C1 C2 Cr1 71.7(4) . . ?
C7 C2 Cr1 125.8(6) . . ?
C2 C3 C4 107.0(7) . . ?
C2 C3 C8 126.4(8) . . ?
C4 C3 C8 126.1(8) . . ?
C2 C3 Cr1 70.8(4) . . ?
C4 C3 Cr1 70.6(4) . . ?
C8 C3 Cr1 130.8(6) . . ?
C5 C4 C3 108.2(7) . . ?
C5 C4 C9 126.9(8) . . ?
C3 C4 C9 124.6(8) . . ?
C5 C4 Cr1 72.2(4) . . ?
C3 C4 Cr1 72.3(4) . . ?
C9 C4 Cr1 126.5(5) . . ?
C1 C5 C4 108.3(7) . . ?
C1 C5 C10 126.4(9) . . ?
C4 C5 C10 125.0(9) . . ?
C1 C5 Cr1 71.0(4) . . ?
C4 C5 Cr1 70.8(4) . . ?
C10 C5 Cr1 128.9(6) . . ?
C1 C6 H6A 109.5(7) . . ?
C1 C6 H6B 109.5(6) . . ?
H6A C6 H6B 109.5 . . ?
C1 C6 H6C 109.5(6) . . ?
H6A C6 H6C 109.5 . . ?
H6B C6 H6C 109.5 . . ?
C2 C7 H7A 109.5(6) . . ?
C2 C7 H7B 109.5(5) . . ?
H7A C7 H7B 109.5 . . ?
C2 C7 H7C 109.5(5) . . ?
H7A C7 H7C 109.5 . . ?
H7B C7 H7C 109.5 . . ?
C3 C8 H8A 109.5(5) . . ?
C3 C8 H8B 109.5(5) . . ?
H8A C8 H8B 109.5 . . ?
C3 C8 H8C 109.5(5) . . ?
H8A C8 H8C 109.5 . . ?
H8B C8 H8C 109.5 . . ?
C4 C9 H9A 109.5(6) . . ?
C4 C9 H9B 109.5(5) . . ?
H9A C9 H9B 109.5 . . ?
C4 C9 H9C 109.5(5) . . ?
H9A C9 H9C 109.5 . . ?
H9B C9 H9C 109.5 . . ?
C5 C10 H10A 109.5(7) . . ?
C5 C10 H10B 109.5(5) . . ?
H10A C10 H10B 109.5 . . ?
C5 C10 H10C 109.5(5) . . ?
H10A C10 H10C 109.5 . . ?
H10B C10 H10C 109.5 . . ?
C15 C11 C12 107.5(7) . . ?
C15 C11 C16 126.2(8) . . ?
C12 C11 C16 125.8(8) . . ?
C15 C11 Cr2 71.3(5) . . ?
C12 C11 Cr2 71.1(4) . . ?
C16 C11 Cr2 129.1(5) . . ?
C11 C12 C13 108.5(7) . . ?
C11 C12 C17 125.4(8) . . ?
C13 C12 C17 125.6(8) . . ?
C11 C12 Cr2 72.1(4) . . ?
C13 C12 Cr2 72.0(4) . . ?
C17 C12 Cr2 128.3(6) . . ?
C14 C13 C12 107.7(7) . . ?
C14 C13 C18 126.0(8) . . ?
C12 C13 C18 125.4(8) . . ?
C14 C13 Cr2 71.0(4) . . ?
C12 C13 Cr2 71.1(4) . . ?
C18 C13 Cr2 132.0(6) . . ?
C13 C14 C15 107.2(8) . . ?
C13 C14 C19 125.7(9) . . ?
C15 C14 C19 126.7(9) . . ?
C13 C14 Cr2 71.9(4) . . ?
C15 C14 Cr2 71.7(4) . . ?
C19 C14 Cr2 126.9(6) . . ?
C11 C15 C14 109.0(7) . . ?
C11 C15 C20 125.5(9) . . ?
C14 C15 C20 124.9(9) . . ?
C11 C15 Cr2 72.0(4) . . ?
C14 C15 Cr2 71.3(4) . . ?
C20 C15 Cr2 129.5(6) . . ?
C11 C16 H16A 109.5(6) . . ?
C11 C16 H16B 109.5(5) . . ?
H16A C16 H16B 109.5 . . ?
C11 C16 H16C 109.5(5) . . ?
H16A C16 H16C 109.5 . . ?
H16B C16 H16C 109.5 . . ?
C12 C17 H17A 109.5(5) . . ?
C12 C17 H17B 109.5(5) . . ?
H17A C17 H17B 109.5 . . ?
C12 C17 H17C 109.5(5) . . ?
H17A C17 H17C 109.5 . . ?
H17B C17 H17C 109.5 . . ?
C13 C18 H18A 109.5(5) . . ?
C13 C18 H18B 109.5(5) . . ?
H18A C18 H18B 109.5 . . ?
C13 C18 H18C 109.5(5) . . ?
H18A C18 H18C 109.5 . . ?
H18B C18 H18C 109.5 . . ?
C14 C19 H19A 109.5(6) . . ?
C14 C19 H19B 109.5(5) . . ?
H19A C19 H19B 109.5 . . ?
C14 C19 H19C 109.5(5) . . ?
H19A C19 H19C 109.5 . . ?
H19B C19 H19C 109.5 . . ?
C15 C20 H20A 109.5(6) . . ?
C15 C20 H20B 109.5(6) . . ?
H20A C20 H20B 109.5 . . ?
C15 C20 H20C 109.5(5) . . ?
H20A C20 H20C 109.5 . . ?
H20B C20 H20C 109.5 . . ?
O21 C21 Co 157.8(8) . . ?
O21 C21 Cr2 127.1(7) . . ?
Co C21 Cr2 75.1(3) . . ?
O22 C22 Co 177.6(11) . . ?
O23 C23 Co 177.7(12) . . ?
B2 B1 Co 128.4(6) . . ?
B2 B1 Cr2 64.4(4) . . ?
Co B1 Cr2 76.4(3) . . ?
B2 B1 Cr1 62.2(4) . . ?
Co B1 Cr1 76.8(3) . . ?
Cr2 B1 Cr1 75.4(3) . . ?
B2 B1 H11 109.2(49) . . ?
Co B1 H11 122.4(49) . . ?
Cr2 B1 H11 138.2(50) . . ?
Cr1 B1 H11 141.2(49) . . ?
B2 B1 H12 112.3(23) . . ?
Co B1 H12 47.2(32) . . ?
Cr2 B1 H12 105.2(31) . . ?
Cr1 B1 H12 51.1(22) . . ?
H11 B1 H12 114.5(57) . . ?
B3 B2 B1 121.7(7) . . ?
B3 B2 Cr1 66.0(4) . . ?
B1 B2 Cr1 71.5(4) . . ?
B3 B2 Cr2 65.6(4) . . ?
B1 B2 Cr2 69.6(4) . . ?
Cr1 B2 Cr2 80.4(3) . . ?
B3 B2 H21 116.5(37) . . ?
B1 B2 H21 121.7(37) . . ?
Cr1 B2 H21 140.1(36) . . ?
Cr2 B2 H21 138.8(36) . . ?
B2 B3 B4 121.9(7) . . ?
B2 B3 Cr1 65.9(4) . . ?
B4 B3 Cr1 70.3(5) . . ?
B2 B3 Cr2 67.2(4) . . ?
B4 B3 Cr2 70.0(5) . . ?
Cr1 B3 Cr2 80.9(3) . . ?
B2 B3 H31 123.3(40) . . ?
B4 B3 H31 114.7(40) . . ?
Cr1 B3 H31 142.2(38) . . ?
Cr2 B3 H31 136.9(38) . . ?
B3 B4 Cr1 62.3(4) . . ?
B3 B4 Cr2 62.9(4) . . ?
Cr1 B4 Cr2 75.5(3) . . ?
B3 B4 H41 110.7(41) . . ?
Cr1 B4 H41 132.9(42) . . ?
Cr2 B4 H41 146.7(42) . . ?
B3 B4 H42 112.1(24) . . ?
Cr1 B4 H42 50.4(22) . . ?
Cr2 B4 H42 104.2(28) . . ?
H41 B4 H42 108.1(49) . . ?
B3 B4 H43 109.4(27) . . ?
Cr1 B4 H43 113.0(33) . . ?
Cr2 B4 H43 50.0(24) . . ?
H41 B4 H43 112.9(51) . . ?
H42 B4 H43 103.6(48) . . ?

loop_
_geom_bond_atom_site_label_1
_geom_bond_atom_site_label_2
_geom_bond_distance
_geom_bond_site_symmetry_2
_geom_bond_publ_flag
Cr1 B2 2.062(9) . ?
Cr1 B3 2.064(9) . ?
Cr1 B4 2.196(10) . ?
Cr1 C2 2.202(7) . ?
Cr1 C4 2.204(7) . ?
Cr1 C1 2.209(7) . ?
Cr1 B1 2.209(9) . ?
Cr1 C5 2.222(7) . ?
Cr1 C3 2.226(7) . ?
Cr1 Co 2.673(2) . ?
Cr1 Cr2 2.694(2) . ?
Cr1 H12 1.73(5) . ?
Cr1 H42 1.70(5) . ?
Cr2 B3 2.089(10) . ?
Cr2 B2 2.114(9) . ?
Cr2 B1 2.196(9) . ?
Cr2 B4 2.205(10) . ?
Cr2 C14 2.226(7) . ?
Cr2 C12 2.226(7) . ?
Cr2 C15 2.230(8) . ?
Cr2 C13 2.238(7) . ?
Cr2 C11 2.240(7) . ?
Cr2 C21 2.497(8) . ?
Cr2 Co 2.652(2) . ?
Cr2 H43 1.70(5) . ?
Co C21 1.738(9) . ?
Co C23 1.743(12) . ?
Co C22 1.770(12) . ?
Co B1 2.090(10) . ?
Co H12 1.55(7) . ?
C1 C5 1.403(12) . ?
C1 C2 1.405(12) . ?
C1 C6 1.511(12) . ?
C2 C3 1.391(11) . ?
C2 C7 1.524(11) . ?
C3 C4 1.412(10) . ?
C3 C8 1.493(10) . ?
C4 C5 1.402(11) . ?
C4 C9 1.502(11) . ?
C5 C10 1.502(11) . ?
C6 H6A 0.96 . ?
C6 H6B 0.96 . ?
C6 H6C 0.96 . ?
C7 H7A 0.96 . ?
C7 H7B 0.96 . ?
C7 H7C 0.96 . ?
C8 H8A 0.96 . ?
C8 H8B 0.96 . ?
C8 H8C 0.96 . ?
C9 H9A 0.96 . ?
C9 H9B 0.96 . ?
C9 H9C 0.96 . ?
C10 H10A 0.96 . ?
C10 H10B 0.96 . ?
C10 H10C 0.96 . ?
C11 C15 1.407(11) . ?
C11 C12 1.412(10) . ?
C11 C16 1.498(11) . ?
C12 C13 1.416(11) . ?
C12 C17 1.495(11) . ?
C13 C14 1.423(11) . ?
C13 C18 1.496(11) . ?
C14 C15 1.415(12) . ?
C14 C19 1.488(12) . ?
C15 C20 1.505(11) . ?
C16 H16A 0.96 . ?
C16 H16B 0.96 . ?
C16 H16C 0.96 . ?
C17 H17A 0.96 . ?
C17 H17B 0.96 . ?
C17 H17C 0.96 . ?
C18 H18A 0.96 . ?
C18 H18B 0.96 . ?
C18 H18C 0.96 . ?
C19 H19A 0.96 . ?
C19 H19B 0.96 . ?
C19 H19C 0.96 . ?
C20 H20A 0.96 . ?
C20 H20B 0.96 . ?
C20 H20C 0.96 . ?
C21 O21 1.168(10) . ?
C22 O22 1.132(13) . ?
C23 O23 1.153(12) . ?
B1 B2 1.684(13) . ?
B1 H11 1.08(5) . ?
B1 H12 1.22(5) . ?
B2 B3 1.683(13) . ?
B2 H21 1.09(5) . ?
B3 B4 1.718(14) . ?
B3 H31 1.05(5) . ?
B4 H41 1.07(5) . ?
B4 H42 1.19(4) . ?
B4 H43 1.19(5) . ?

loop_
_geom_torsion_atom_site_label_1
_geom_torsion_atom_site_label_2
_geom_torsion_atom_site_label_3
_geom_torsion_atom_site_label_4
_geom_torsion
_geom_torsion_site_symmetry_1
_geom_torsion_site_symmetry_2
_geom_torsion_site_symmetry_3
_geom_torsion_site_symmetry_4
_geom_torsion_publ_flag
B2 Cr1 Cr2 B3 64.0(5) . . . . ?
B3 Cr1 Cr2 B3 0.000(1) . . . . ?
B4 Cr1 Cr2 B3 -62.1(5) . . . . ?
C2 Cr1 Cr2 B3 -23.7(5) . . . . ?
C4 Cr1 Cr2 B3 85.6(5) . . . . ?
C1 Cr1 Cr2 B3 -92.8(7) . . . . ?
B1 Cr1 Cr2 B3 124.4(5) . . . . ?
C5 Cr1 Cr2 B3 158.2(8) . . . . ?
C3 Cr1 Cr2 B3 30.3(5) . . . . ?
Co Cr1 Cr2 B3 -175.1(4) . . . . ?
B2 Cr1 Cr2 B2 0.000(1) . . . . ?
B3 Cr1 Cr2 B2 -64.0(5) . . . . ?
B4 Cr1 Cr2 B2 -126.1(5) . . . . ?
C2 Cr1 Cr2 B2 -87.7(5) . . . . ?
C4 Cr1 Cr2 B2 21.6(5) . . . . ?
C1 Cr1 Cr2 B2 -156.8(7) . . . . ?
B1 Cr1 Cr2 B2 60.4(5) . . . . ?
C5 Cr1 Cr2 B2 94.2(8) . . . . ?
C3 Cr1 Cr2 B2 -33.7(4) . . . . ?
Co Cr1 Cr2 B2 120.9(3) . . . . ?
B2 Cr1 Cr2 B1 -60.4(5) . . . . ?
B3 Cr1 Cr2 B1 -124.4(5) . . . . ?
B4 Cr1 Cr2 B1 173.5(5) . . . . ?
C2 Cr1 Cr2 B1 -148.1(5) . . . . ?
C4 Cr1 Cr2 B1 -38.8(5) . . . . ?
C1 Cr1 Cr2 B1 142.8(7) . . . . ?
B1 Cr1 Cr2 B1 0.0 . . . . ?
C5 Cr1 Cr2 B1 33.8(8) . . . . ?
C3 Cr1 Cr2 B1 -94.1(4) . . . . ?
Co Cr1 Cr2 B1 60.5(3) . . . . ?
B2 Cr1 Cr2 B4 126.1(5) . . . . ?
B3 Cr1 Cr2 B4 62.1(5) . . . . ?
B4 Cr1 Cr2 B4 0.0 . . . . ?
C2 Cr1 Cr2 B4 38.4(5) . . . . ?
C4 Cr1 Cr2 B4 147.7(5) . . . . ?
C1 Cr1 Cr2 B4 -30.7(7) . . . . ?
B1 Cr1 Cr2 B4 -173.5(5) . . . . ?
C5 Cr1 Cr2 B4 -139.7(8) . . . . ?
C3 Cr1 Cr2 B4 92.4(5) . . . . ?
Co Cr1 Cr2 B4 -113.0(4) . . . . ?
B2 Cr1 Cr2 C14 74.7(5) . . . . ?
B3 Cr1 Cr2 C14 10.7(5) . . . . ?
B4 Cr1 Cr2 C14 -51.4(5) . . . . ?
C2 Cr1 Cr2 C14 -13.0(5) . . . . ?
C4 Cr1 Cr2 C14 96.3(5) . . . . ?
C1 Cr1 Cr2 C14 -82.1(7) . . . . ?
B1 Cr1 Cr2 C14 135.1(5) . . . . ?
C5 Cr1 Cr2 C14 168.9(7) . . . . ?
C3 Cr1 Cr2 C14 41.0(5) . . . . ?
Co Cr1 Cr2 C14 -164.4(3) . . . . ?
B2 Cr1 Cr2 C12 -27.1(5) . . . . ?
B3 Cr1 Cr2 C12 -91.1(5) . . . . ?
B4 Cr1 Cr2 C12 -153.2(5) . . . . ?
C2 Cr1 Cr2 C12 -114.8(5) . . . . ?
C4 Cr1 Cr2 C12 -5.5(5) . . . . ?
C1 Cr1 Cr2 C12 176.1(7) . . . . ?
B1 Cr1 Cr2 C12 33.2(5) . . . . ?
C5 Cr1 Cr2 C12 67.1(8) . . . . ?
C3 Cr1 Cr2 C12 -60.8(4) . . . . ?
Co Cr1 Cr2 C12 93.7(3) . . . . ?
B2 Cr1 Cr2 C15 145.9(9) . . . . ?
B3 Cr1 Cr2 C15 81.9(9) . . . . ?
B4 Cr1 Cr2 C15 19.8(9) . . . . ?
C2 Cr1 Cr2 C15 58.2(9) . . . . ?
C4 Cr1 Cr2 C15 167.5(8) . . . . ?
C1 Cr1 Cr2 C15 -10.9(10) . . . . ?
B1 Cr1 Cr2 C15 -153.7(9) . . . . ?
C5 Cr1 Cr2 C15 -119.9(10) . . . . ?
C3 Cr1 Cr2 C15 112.2(8) . . . . ?
Co Cr1 Cr2 C15 -93.2(8) . . . . ?
B2 Cr1 Cr2 C13 23.3(4) . . . . ?
B3 Cr1 Cr2 C13 -40.6(4) . . . . ?
B4 Cr1 Cr2 C13 -102.7(5) . . . . ?
C2 Cr1 Cr2 C13 -64.3(5) . . . . ?
C4 Cr1 Cr2 C13 45.0(4) . . . . ?
C1 Cr1 Cr2 C13 -133.5(7) . . . . ?
B1 Cr1 Cr2 C13 83.7(4) . . . . ?
C5 Cr1 Cr2 C13 117.5(7) . . . . ?
C3 Cr1 Cr2 C13 -10.4(4) . . . . ?
Co Cr1 Cr2 C13 144.2(3) . . . . ?
B2 Cr1 Cr2 C11 -87.4(6) . . . . ?
B3 Cr1 Cr2 C11 -151.4(6) . . . . ?
B4 Cr1 Cr2 C11 146.5(7) . . . . ?
C2 Cr1 Cr2 C11 -175.1(6) . . . . ?
C4 Cr1 Cr2 C11 -65.8(6) . . . . ?
C1 Cr1 Cr2 C11 115.7(8) . . . . ?
B1 Cr1 Cr2 C11 -27.1(6) . . . . ?
C5 Cr1 Cr2 C11 6.7(9) . . . . ?
C3 Cr1 Cr2 C11 -121.2(6) . . . . ?
Co Cr1 Cr2 C11 33.4(5) . . . . ?
B2 Cr1 Cr2 C21 -149.9(4) . . . . ?
B3 Cr1 Cr2 C21 146.1(4) . . . . ?
B4 Cr1 Cr2 C21 84.0(4) . . . . ?
C2 Cr1 Cr2 C21 122.4(4) . . . . ?
C4 Cr1 Cr2 C21 -128.3(4) . . . . ?
C1 Cr1 Cr2 C21 53.3(7) . . . . ?
B1 Cr1 Cr2 C21 -89.5(4) . . . . ?
C5 Cr1 Cr2 C21 -55.7(7) . . . . ?
C3 Cr1 Cr2 C21 176.4(4) . . . . ?
Co Cr1 Cr2 C21 -29.0(2) . . . . ?
B2 Cr1 Cr2 Co -120.9(3) . . . . ?
B3 Cr1 Cr2 Co 175.1(4) . . . . ?
B4 Cr1 Cr2 Co 113.0(4) . . . . ?
C2 Cr1 Cr2 Co 151.5(4) . . . . ?
C4 Cr1 Cr2 Co -99.2(3) . . . . ?
C1 Cr1 Cr2 Co 82.3(6) . . . . ?
B1 Cr1 Cr2 Co -60.5(3) . . . . ?
C5 Cr1 Cr2 Co -26.7(7) . . . . ?
C3 Cr1 Cr2 Co -154.6(3) . . . . ?
Co Cr1 Cr2 Co 0.0 . . . . ?
B3 Cr2 Co C21 -126.2(4) . . . . ?
B2 Cr2 Co C21 -170.4(4) . . . . ?
B1 Cr2 Co C21 165.6(4) . . . . ?
B4 Cr2 Co C21 -83.4(4) . . . . ?
C14 Cr2 Co C21 24.9(6) . . . . ?
C12 Cr2 Co C21 98.7(4) . . . . ?
C15 Cr2 Co C21 29.4(4) . . . . ?
C13 Cr2 Co C21 112.3(5) . . . . ?
C11 Cr2 Co C21 62.8(4) . . . . ?
C21 Cr2 Co C21 0.0 . . . . ?
Cr1 Cr2 Co C21 -130.0(3) . . . . ?
B3 Cr2 Co C23 141.4(5) . . . . ?
B2 Cr2 Co C23 97.1(4) . . . . ?
B1 Cr2 Co C23 73.1(5) . . . . ?
B4 Cr2 Co C23 -175.9(5) . . . . ?
C14 Cr2 Co C23 -67.6(7) . . . . ?
C12 Cr2 Co C23 6.2(4) . . . . ?
C15 Cr2 Co C23 -63.1(5) . . . . ?
C13 Cr2 Co C23 19.9(6) . . . . ?
C11 Cr2 Co C23 -29.7(4) . . . . ?
C21 Cr2 Co C23 -92.5(5) . . . . ?
Cr1 Cr2 Co C23 137.5(4) . . . . ?
B3 Cr2 Co C22 -55.6(6) . . . . ?
B2 Cr2 Co C22 -99.9(6) . . . . ?
B1 Cr2 Co C22 -123.9(6) . . . . ?
B4 Cr2 Co C22 -12.9(6) . . . . ?
C14 Cr2 Co C22 95.4(8) . . . . ?
C12 Cr2 Co C22 169.2(6) . . . . ?
C15 Cr2 Co C22 99.9(6) . . . . ?
C13 Cr2 Co C22 -177.1(7) . . . . ?
C11 Cr2 Co C22 133.3(6) . . . . ?
C21 Cr2 Co C22 70.5(6) . . . . ?
Cr1 Cr2 Co C22 -59.5(5) . . . . ?
B3 Cr2 Co B1 68.2(4) . . . . ?
B2 Cr2 Co B1 24.0(4) . . . . ?
B1 Cr2 Co B1 0.0 . . . . ?
B4 Cr2 Co B1 111.0(4) . . . . ?
C14 Cr2 Co B1 -140.7(6) . . . . ?
C12 Cr2 Co B1 -66.9(4) . . . . ?
C15 Cr2 Co B1 -136.2(4) . . . . ?
C13 Cr2 Co B1 -53.3(5) . . . . ?
C11 Cr2 Co B1 -102.9(4) . . . . ?
C21 Cr2 Co B1 -165.6(4) . . . . ?
Cr1 Cr2 Co B1 64.4(3) . . . . ?
B3 Cr2 Co Cr1 3.9(3) . . . . ?
B2 Cr2 Co Cr1 -40.4(2) . . . . ?
B1 Cr2 Co Cr1 -64.4(3) . . . . ?
B4 Cr2 Co Cr1 46.6(3) . . . . ?
C14 Cr2 Co Cr1 154.9(5) . . . . ?
C12 Cr2 Co Cr1 -131.3(2) . . . . ?
C15 Cr2 Co Cr1 159.5(3) . . . . ?
C13 Cr2 Co Cr1 -117.6(4) . . . . ?
C11 Cr2 Co Cr1 -167.2(2) . . . . ?
C21 Cr2 Co Cr1 130.0(3) . . . . ?
Cr1 Cr2 Co Cr1 0.0 . . . . ?
B2 Cr1 Co C21 88.7(4) . . . . ?
B3 Cr1 Co C21 43.2(4) . . . . ?
B4 Cr1 Co C21 0.2(4) . . . . ?
C2 Cr1 Co C21 -94.0(5) . . . . ?
C4 Cr1 Co C21 -177.1(4) . . . . ?
C1 Cr1 Co C21 -106.6(4) . . . . ?
B1 Cr1 Co C21 111.5(4) . . . . ?
C5 Cr1 Co C21 -142.7(4) . . . . ?
C3 Cr1 Co C21 176.7(6) . . . . ?
Cr2 Cr1 Co C21 47.1(3) . . . . ?
B2 Cr1 Co C23 -51.1(7) . . . . ?
B3 Cr1 Co C23 -96.6(7) . . . . ?
B4 Cr1 Co C23 -139.6(7) . . . . ?
C2 Cr1 Co C23 126.2(8) . . . . ?
C4 Cr1 Co C23 43.0(7) . . . . ?
C1 Cr1 Co C23 113.6(7) . . . . ?
B1 Cr1 Co C23 -28.3(7) . . . . ?
C5 Cr1 Co C23 77.5(7) . . . . ?
C3 Cr1 Co C23 36.9(8) . . . . ?
Cr2 Cr1 Co C23 -92.7(6) . . . . ?
B2 Cr1 Co C22 -172.1(5) . . . . ?
B3 Cr1 Co C22 142.3(5) . . . . ?
B4 Cr1 Co C22 99.4(5) . . . . ?
C2 Cr1 Co C22 5.2(6) . . . . ?
C4 Cr1 Co C22 -78.0(5) . . . . ?
C1 Cr1 Co C22 -7.4(5) . . . . ?
B1 Cr1 Co C22 -149.3(5) . . . . ?
C5 Cr1 Co C22 -43.5(5) . . . . ?
C3 Cr1 Co C22 -84.2(7) . . . . ?
Cr2 Cr1 Co C22 146.3(4) . . . . ?
B2 Cr1 Co B1 -22.8(4) . . . . ?
B3 Cr1 Co B1 -68.3(4) . . . . ?
B4 Cr1 Co B1 -111.3(4) . . . . ?
C2 Cr1 Co B1 154.5(6) . . . . ?
C4 Cr1 Co B1 71.4(4) . . . . ?
C1 Cr1 Co B1 141.9(4) . . . . ?
B1 Cr1 Co B1 0.000(1) . . . . ?
C5 Cr1 Co B1 105.8(4) . . . . ?
C3 Cr1 Co B1 65.2(6) . . . . ?
Cr2 Cr1 Co B1 -64.4(3) . . . . ?
B2 Cr1 Co Cr2 41.6(3) . . . . ?
B3 Cr1 Co Cr2 -3.9(3) . . . . ?
B4 Cr1 Co Cr2 -46.9(3) . . . . ?
C2 Cr1 Co Cr2 -141.1(5) . . . . ?
C4 Cr1 Co Cr2 135.8(2) . . . . ?
C1 Cr1 Co Cr2 -153.7(3) . . . . ?
B1 Cr1 Co Cr2 64.4(3) . . . . ?
C5 Cr1 Co Cr2 170.2(3) . . . . ?
C3 Cr1 Co Cr2 129.6(5) . . . . ?
Cr2 Cr1 Co Cr2 0.0 . . . . ?
B2 Cr1 C1 C5 73.6(9) . . . . ?
B3 Cr1 C1 C5 142.3(5) . . . . ?
B4 Cr1 C1 C5 -169.1(5) . . . . ?
C2 Cr1 C1 C5 115.8(7) . . . . ?
C4 Cr1 C1 C5 36.9(5) . . . . ?
B1 Cr1 C1 C5 -19.9(8) . . . . ?
C5 Cr1 C1 C5 0.0 . . . . ?
C3 Cr1 C1 C5 79.2(5) . . . . ?
Co Cr1 C1 C5 -74.3(5) . . . . ?
Cr2 Cr1 C1 C5 -144.2(5) . . . . ?
B2 Cr1 C1 C2 -42.1(10) . . . . ?
B3 Cr1 C1 C2 26.6(7) . . . . ?
B4 Cr1 C1 C2 75.1(6) . . . . ?
C2 Cr1 C1 C2 0.000(3) . . . . ?
C4 Cr1 C1 C2 -78.8(5) . . . . ?
B1 Cr1 C1 C2 -135.6(6) . . . . ?
C5 Cr1 C1 C2 -115.8(7) . . . . ?
C3 Cr1 C1 C2 -36.5(5) . . . . ?
Co Cr1 C1 C2 169.9(4) . . . . ?
Cr2 Cr1 C1 C2 100.1(7) . . . . ?
B2 Cr1 C1 C6 -163.9(9) . . . . ?
B3 Cr1 C1 C6 -95.2(10) . . . . ?
B4 Cr1 C1 C6 -46.7(11) . . . . ?
C2 Cr1 C1 C6 -121.8(13) . . . . ?
C4 Cr1 C1 C6 159.4(11) . . . . ?
B1 Cr1 C1 C6 102.6(11) . . . . ?
C5 Cr1 C1 C6 122.5(12) . . . . ?
C3 Cr1 C1 C6 -158.3(11) . . . . ?
Co Cr1 C1 C6 48.1(11) . . . . ?
Cr2 Cr1 C1 C6 -21.7(15) . . . . ?
C5 C1 C2 C3 -0.5(9) . . . . ?
C6 C1 C2 C3 -174.3(8) . . . . ?
Cr1 C1 C2 C3 63.1(6) . . . . ?
C5 C1 C2 C7 175.0(8) . . . . ?
C6 C1 C2 C7 1.1(14) . . . . ?
Cr1 C1 C2 C7 -121.4(8) . . . . ?
C5 C1 C2 Cr1 -63.6(5) . . . . ?
C6 C1 C2 Cr1 122.5(9) . . . . ?
Cr1 C1 C2 Cr1 0.000(2) . . . . ?
B2 Cr1 C2 C3 39.6(6) . . . . ?
B3 Cr1 C2 C3 82.7(5) . . . . ?
B4 Cr1 C2 C3 130.2(5) . . . . ?
C4 Cr1 C2 C3 -37.9(5) . . . . ?
C1 Cr1 C2 C3 -118.3(7) . . . . ?
B1 Cr1 C2 C3 -6.1(10) . . . . ?
C5 Cr1 C2 C3 -80.2(5) . . . . ?
C3 Cr1 C2 C3 0.000(3) . . . . ?
Co Cr1 C2 C3 -137.4(5) . . . . ?
Cr2 Cr1 C2 C3 100.6(5) . . . . ?
B2 Cr1 C2 C1 157.8(6) . . . . ?
B3 Cr1 C2 C1 -159.1(6) . . . . ?
B4 Cr1 C2 C1 -111.6(6) . . . . ?
C4 Cr1 C2 C1 80.4(6) . . . . ?
C1 Cr1 C2 C1 0.000(3) . . . . ?
B1 Cr1 C2 C1 112.2(9) . . . . ?
C5 Cr1 C2 C1 38.1(5) . . . . ?
C3 Cr1 C2 C1 118.3(7) . . . . ?
Co Cr1 C2 C1 -19.2(8) . . . . ?
Cr2 Cr1 C2 C1 -141.1(5) . . . . ?
B2 Cr1 C2 C7 -81.6(9) . . . . ?
B3 Cr1 C2 C7 -38.5(9) . . . . ?
B4 Cr1 C2 C7 9.1(9) . . . . ?
C4 Cr1 C2 C7 -159.0(9) . . . . ?
C1 Cr1 C2 C7 120.6(11) . . . . ?
B1 Cr1 C2 C7 -127.2(9) . . . . ?
C5 Cr1 C2 C7 158.7(10) . . . . ?
C3 Cr1 C2 C7 -121.1(10) . . . . ?
Co Cr1 C2 C7 101.5(9) . . . . ?
Cr2 Cr1 C2 C7 -20.5(10) . . . . ?
C1 C2 C3 C4 -0.9(9) . . . . ?
C7 C2 C3 C4 -176.4(7) . . . . ?
Cr1 C2 C3 C4 61.7(5) . . . . ?
C1 C2 C3 C8 170.4(8) . . . . ?
C7 C2 C3 C8 -5.1(13) . . . . ?
Cr1 C2 C3 C8 -127.0(8) . . . . ?
C1 C2 C3 Cr1 -62.6(5) . . . . ?
C7 C2 C3 Cr1 122.0(8) . . . . ?
Cr1 C2 C3 Cr1 0.000(2) . . . . ?
B2 Cr1 C3 C2 -145.8(5) . . . . ?
B3 Cr1 C3 C2 -97.6(5) . . . . ?
B4 Cr1 C3 C2 -58.2(6) . . . . ?
C2 Cr1 C3 C2 0.000(3) . . . . ?
C4 Cr1 C3 C2 116.8(7) . . . . ?
C1 Cr1 C3 C2 37.0(5) . . . . ?
B1 Cr1 C3 C2 177.0(5) . . . . ?
C5 Cr1 C3 C2 79.1(5) . . . . ?
Co Cr1 C3 C2 125.7(6) . . . . ?
Cr2 Cr1 C3 C2 -120.3(4) . . . . ?
B2 Cr1 C3 C4 97.5(5) . . . . ?
B3 Cr1 C3 C4 145.6(5) . . . . ?
B4 Cr1 C3 C4 -175.0(5) . . . . ?
C2 Cr1 C3 C4 -116.8(7) . . . . ?
C4 Cr1 C3 C4 0.0 . . . . ?
C1 Cr1 C3 C4 -79.7(5) . . . . ?
B1 Cr1 C3 C4 60.2(6) . . . . ?
C5 Cr1 C3 C4 -37.6(5) . . . . ?
Co Cr1 C3 C4 9.0(8) . . . . ?
Cr2 Cr1 C3 C4 122.9(4) . . . . ?
B2 Cr1 C3 C8 -23.9(9) . . . . ?
B3 Cr1 C3 C8 24.3(9) . . . . ?
B4 Cr1 C3 C8 63.6(9) . . . . ?
C2 Cr1 C3 C8 121.9(11) . . . . ?
C4 Cr1 C3 C8 -121.3(11) . . . . ?
C1 Cr1 C3 C8 158.9(10) . . . . ?
B1 Cr1 C3 C8 -61.1(9) . . . . ?
C5 Cr1 C3 C8 -159.0(10) . . . . ?
Co Cr1 C3 C8 -112.4(8) . . . . ?
Cr2 Cr1 C3 C8 1.6(10) . . . . ?
C2 C3 C4 C5 1.9(8) . . . . ?
C8 C3 C4 C5 -169.4(8) . . . . ?
Cr1 C3 C4 C5 63.7(5) . . . . ?
C2 C3 C4 C9 175.6(7) . . . . ?
C8 C3 C4 C9 4.3(12) . . . . ?
Cr1 C3 C4 C9 -122.6(8) . . . . ?
C2 C3 C4 Cr1 -61.8(5) . . . . ?
C8 C3 C4 Cr1 126.9(8) . . . . ?
Cr1 C3 C4 Cr1 0.0 . . . . ?
B2 Cr1 C4 C5 160.4(5) . . . . ?
B3 Cr1 C4 C5 -156.3(5) . . . . ?
B4 Cr1 C4 C5 -106.6(8) . . . . ?
C2 Cr1 C4 C5 -79.3(5) . . . . ?
C1 Cr1 C4 C5 -36.9(5) . . . . ?
B1 Cr1 C4 C5 114.1(5) . . . . ?
C5 Cr1 C4 C5 0.000(2) . . . . ?
C3 Cr1 C4 C5 -116.6(7) . . . . ?
Co Cr1 C4 C5 67.6(5) . . . . ?
Cr2 Cr1 C4 C5 143.8(4) . . . . ?
B2 Cr1 C4 C3 -83.0(5) . . . . ?
B3 Cr1 C4 C3 -39.7(6) . . . . ?
B4 Cr1 C4 C3 10.0(10) . . . . ?
C2 Cr1 C4 C3 37.3(5) . . . . ?
C1 Cr1 C4 C3 79.7(5) . . . . ?
B1 Cr1 C4 C3 -129.4(5) . . . . ?
C5 Cr1 C4 C3 116.6(7) . . . . ?
C3 Cr1 C4 C3 0.0 . . . . ?
Co Cr1 C4 C3 -175.9(4) . . . . ?
Cr2 Cr1 C4 C3 -99.6(5) . . . . ?
B2 Cr1 C4 C9 37.2(8) . . . . ?
B3 Cr1 C4 C9 80.5(9) . . . . ?
B4 Cr1 C4 C9 130.2(9) . . . . ?
C2 Cr1 C4 C9 157.6(9) . . . . ?
C1 Cr1 C4 C9 -160.1(9) . . . . ?
B1 Cr1 C4 C9 -9.1(9) . . . . ?
C5 Cr1 C4 C9 -123.2(10) . . . . ?
C3 Cr1 C4 C9 120.3(10) . . . . ?
Co Cr1 C4 C9 -55.6(9) . . . . ?
Cr2 Cr1 C4 C9 20.7(10) . . . . ?
C2 C1 C5 C4 1.7(9) . . . . ?
C6 C1 C5 C4 175.5(8) . . . . ?
Cr1 C1 C5 C4 -61.4(5) . . . . ?
C2 C1 C5 C10 -172.1(7) . . . . ?
C6 C1 C5 C10 1.7(13) . . . . ?
Cr1 C1 C5 C10 124.8(8) . . . . ?
C2 C1 C5 Cr1 63.0(5) . . . . ?
C6 C1 C5 Cr1 -123.1(9) . . . . ?
Cr1 C1 C5 Cr1 0.0 . . . . ?
C3 C4 C5 C1 -2.2(8) . . . . ?
C9 C4 C5 C1 -175.8(7) . . . . ?
Cr1 C4 C5 C1 61.5(5) . . . . ?
C3 C4 C5 C10 171.7(7) . . . . ?
C9 C4 C5 C10 -1.9(13) . . . . ?
Cr1 C4 C5 C10 -124.6(8) . . . . ?
C3 C4 C5 Cr1 -63.7(5) . . . . ?
C9 C4 C5 Cr1 122.7(8) . . . . ?
Cr1 C4 C5 Cr1 0.000(1) . . . . ?
B2 Cr1 C5 C1 -143.0(5) . . . . ?
B3 Cr1 C5 C1 -73.7(9) . . . . ?
B4 Cr1 C5 C1 17.2(8) . . . . ?
C2 Cr1 C5 C1 -38.3(5) . . . . ?
C4 Cr1 C5 C1 -118.1(7) . . . . ?
C1 Cr1 C5 C1 0.0 . . . . ?
B1 Cr1 C5 C1 168.0(5) . . . . ?
C3 Cr1 C5 C1 -80.2(5) . . . . ?
Co Cr1 C5 C1 117.2(5) . . . . ?
Cr2 Cr1 C5 C1 140.3(6) . . . . ?
B2 Cr1 C5 C4 -25.0(6) . . . . ?
B3 Cr1 C5 C4 44.3(9) . . . . ?
B4 Cr1 C5 C4 135.3(6) . . . . ?
C2 Cr1 C5 C4 79.8(5) . . . . ?
C4 Cr1 C5 C4 0.000(2) . . . . ?
C1 Cr1 C5 C4 118.1(7) . . . . ?
B1 Cr1 C5 C4 -73.9(5) . . . . ?
C3 Cr1 C5 C4 37.9(4) . . . . ?
Co Cr1 C5 C4 -124.7(4) . . . . ?
Cr2 Cr1 C5 C4 -101.6(7) . . . . ?
B2 Cr1 C5 C10 95.1(10) . . . . ?
B3 Cr1 C5 C10 164.4(9) . . . . ?
B4 Cr1 C5 C10 -104.7(11) . . . . ?
C2 Cr1 C5 C10 -160.2(11) . . . . ?
C4 Cr1 C5 C10 120.0(12) . . . . ?
C1 Cr1 C5 C10 -121.9(12) . . . . ?
B1 Cr1 C5 C10 46.1(11) . . . . ?
C3 Cr1 C5 C10 157.9(11) . . . . ?
Co Cr1 C5 C10 -4.7(10) . . . . ?
Cr2 Cr1 C5 C10 18.4(15) . . . . ?
B3 Cr2 C11 C15 70.1(8) . . . . ?
B2 Cr2 C11 C15 135.4(5) . . . . ?
B1 Cr2 C11 C15 -177.8(5) . . . . ?
B4 Cr2 C11 C15 -26.1(8) . . . . ?
C14 Cr2 C11 C15 37.0(4) . . . . ?
C12 Cr2 C11 C15 116.9(7) . . . . ?
C15 Cr2 C11 C15 0.0 . . . . ?
C13 Cr2 C11 C15 79.4(5) . . . . ?
C21 Cr2 C11 C15 -92.0(5) . . . . ?
Co Cr2 C11 C15 -126.8(4) . . . . ?
Cr1 Cr2 C11 C15 -155.7(5) . . . . ?
B3 Cr2 C11 C12 -46.7(9) . . . . ?
B2 Cr2 C11 C12 18.5(6) . . . . ?
B1 Cr2 C11 C12 65.3(5) . . . . ?
B4 Cr2 C11 C12 -143.0(6) . . . . ?
C14 Cr2 C11 C12 -79.9(5) . . . . ?
C12 Cr2 C11 C12 0.000(1) . . . . ?
C15 Cr2 C11 C12 -116.9(7) . . . . ?
C13 Cr2 C11 C12 -37.5(4) . . . . ?
C21 Cr2 C11 C12 151.1(5) . . . . ?
Co Cr2 C11 C12 116.4(4) . . . . ?
Cr1 Cr2 C11 C12 87.4(7) . . . . ?
B3 Cr2 C11 C16 -167.9(8) . . . . ?
B2 Cr2 C11 C16 -102.7(9) . . . . ?
B1 Cr2 C11 C16 -55.9(9) . . . . ?
B4 Cr2 C11 C16 95.8(10) . . . . ?
C14 Cr2 C11 C16 158.9(10) . . . . ?
C12 Cr2 C11 C16 -121.2(11) . . . . ?
C15 Cr2 C11 C16 121.9(10) . . . . ?
C13 Cr2 C11 C16 -158.7(10) . . . . ?
C21 Cr2 C11 C16 29.9(9) . . . . ?
Co Cr2 C11 C16 -4.8(9) . . . . ?
Cr1 Cr2 C11 C16 -33.8(12) . . . . ?
C15 C11 C12 C13 0.8(8) . . . . ?
C16 C11 C12 C13 -171.8(7) . . . . ?
Cr2 C11 C12 C13 63.2(5) . . . . ?
C15 C11 C12 C17 173.0(7) . . . . ?
C16 C11 C12 C17 0.4(12) . . . . ?
Cr2 C11 C12 C17 -124.6(8) . . . . ?
C15 C11 C12 Cr2 -62.4(5) . . . . ?
C16 C11 C12 Cr2 125.0(7) . . . . ?
Cr2 C11 C12 Cr2 0.000(1) . . . . ?
B3 Cr2 C12 C11 155.2(5) . . . . ?
B2 Cr2 C12 C11 -165.1(5) . . . . ?
B1 Cr2 C12 C11 -119.2(5) . . . . ?
B4 Cr2 C12 C11 111.4(9) . . . . ?
C14 Cr2 C12 C11 79.7(5) . . . . ?
C15 Cr2 C12 C11 37.4(5) . . . . ?
C13 Cr2 C12 C11 117.1(7) . . . . ?
C11 Cr2 C12 C11 0.000(1) . . . . ?
C21 Cr2 C12 C11 -31.4(6) . . . . ?
Co Cr2 C12 C11 -74.4(5) . . . . ?
Cr1 Cr2 C12 C11 -145.0(4) . . . . ?
B3 Cr2 C12 C13 38.1(6) . . . . ?
B2 Cr2 C12 C13 77.7(5) . . . . ?
B1 Cr2 C12 C13 123.6(5) . . . . ?
B4 Cr2 C12 C13 -5.8(11) . . . . ?
C14 Cr2 C12 C13 -37.4(5) . . . . ?
C15 Cr2 C12 C13 -79.7(5) . . . . ?
C13 Cr2 C12 C13 0.000(1) . . . . ?
C11 Cr2 C12 C13 -117.1(7) . . . . ?
C21 Cr2 C12 C13 -148.5(5) . . . . ?
Co Cr2 C12 C13 168.5(4) . . . . ?
Cr1 Cr2 C12 C13 97.8(5) . . . . ?
B3 Cr2 C12 C17 -83.5(9) . . . . ?
B2 Cr2 C12 C17 -43.8(8) . . . . ?
B1 Cr2 C12 C17 2.1(8) . . . . ?
B4 Cr2 C12 C17 -127.3(10) . . . . ?
C14 Cr2 C12 C17 -159.0(9) . . . . ?
C15 Cr2 C12 C17 158.7(9) . . . . ?
C13 Cr2 C12 C17 -121.6(10) . . . . ?
C11 Cr2 C12 C17 121.3(10) . . . . ?
C21 Cr2 C12 C17 89.9(8) . . . . ?
Co Cr2 C12 C17 46.9(8) . . . . ?
Cr1 Cr2 C12 C17 -23.7(9) . . . . ?
C11 C12 C13 C14 -1.4(8) . . . . ?
C17 C12 C13 C14 -173.6(7) . . . . ?
Cr2 C12 C13 C14 61.8(5) . . . . ?
C11 C12 C13 C18 168.2(7) . . . . ?
C17 C12 C13 C18 -4.0(12) . . . . ?
Cr2 C12 C13 C18 -128.6(8) . . . . ?
C11 C12 C13 Cr2 -63.2(5) . . . . ?
C17 C12 C13 Cr2 124.6(8) . . . . ?
Cr2 C12 C13 Cr2 0.0 . . . . ?
B3 Cr2 C13 C14 95.4(6) . . . . ?
B2 Cr2 C13 C14 142.4(6) . . . . ?
B1 Cr2 C13 C14 -178.8(5) . . . . ?
B4 Cr2 C13 C14 60.2(6) . . . . ?
C14 Cr2 C13 C14 0.0 . . . . ?
C12 Cr2 C13 C14 -117.3(7) . . . . ?
C15 Cr2 C13 C14 -38.0(5) . . . . ?
C11 Cr2 C13 C14 -80.0(5) . . . . ?
C21 Cr2 C13 C14 -66.1(7) . . . . ?
Co Cr2 C13 C14 -138.4(5) . . . . ?
Cr1 Cr2 C13 C14 124.9(5) . . . . ?
B3 Cr2 C13 C12 -147.3(5) . . . . ?
B2 Cr2 C13 C12 -100.3(5) . . . . ?
B1 Cr2 C13 C12 -61.5(5) . . . . ?
B4 Cr2 C13 C12 177.5(5) . . . . ?
C14 Cr2 C13 C12 117.3(7) . . . . ?
C12 Cr2 C13 C12 0.0 . . . . ?
C15 Cr2 C13 C12 79.3(5) . . . . ?
C11 Cr2 C13 C12 37.3(4) . . . . ?
C21 Cr2 C13 C12 51.2(7) . . . . ?
Co Cr2 C13 C12 -21.1(7) . . . . ?
Cr1 Cr2 C13 C12 -117.8(4) . . . . ?
B3 Cr2 C13 C18 -26.4(9) . . . . ?
B2 Cr2 C13 C18 20.7(9) . . . . ?
B1 Cr2 C13 C18 59.5(9) . . . . ?
B4 Cr2 C13 C18 -61.5(10) . . . . ?
C14 Cr2 C13 C18 -121.7(11) . . . . ?
C12 Cr2 C13 C18 121.0(11) . . . . ?
C15 Cr2 C13 C18 -159.8(10) . . . . ?
C11 Cr2 C13 C18 158.3(10) . . . . ?
C21 Cr2 C13 C18 172.1(8) . . . . ?
Co Cr2 C13 C18 99.9(9) . . . . ?
Cr1 Cr2 C13 C18 3.2(10) . . . . ?
C12 C13 C14 C15 1.4(8) . . . . ?
C18 C13 C14 C15 -168.0(7) . . . . ?
Cr2 C13 C14 C15 63.4(5) . . . . ?
C12 C13 C14 C19 175.3(8) . . . . ?
C18 C13 C14 C19 5.8(13) . . . . ?
Cr2 C13 C14 C19 -122.8(8) . . . . ?
C12 C13 C14 Cr2 -61.9(5) . . . . ?
C18 C13 C14 Cr2 128.6(8) . . . . ?
Cr2 C13 C14 Cr2 0.0 . . . . ?
B3 Cr2 C14 C13 -84.8(5) . . . . ?
B2 Cr2 C14 C13 -40.9(6) . . . . ?
B1 Cr2 C14 C13 2.1(9) . . . . ?
B4 Cr2 C14 C13 -131.5(5) . . . . ?
C12 Cr2 C14 C13 37.3(5) . . . . ?
C15 Cr2 C14 C13 115.9(7) . . . . ?
C13 Cr2 C14 C13 0.0 . . . . ?
C11 Cr2 C14 C13 79.3(5) . . . . ?
C21 Cr2 C14 C13 140.2(5) . . . . ?
Co Cr2 C14 C13 122.5(6) . . . . ?
Cr1 Cr2 C14 C13 -92.8(5) . . . . ?
B3 Cr2 C14 C15 159.3(5) . . . . ?
B2 Cr2 C14 C15 -156.8(5) . . . . ?
B1 Cr2 C14 C15 -113.9(7) . . . . ?
B4 Cr2 C14 C15 112.6(5) . . . . ?
C12 Cr2 C14 C15 -78.7(5) . . . . ?
C15 Cr2 C14 C15 0.0 . . . . ?
C13 Cr2 C14 C15 -115.9(7) . . . . ?
C11 Cr2 C14 C15 -36.7(5) . . . . ?
C21 Cr2 C14 C15 24.3(6) . . . . ?
Co Cr2 C14 C15 6.6(9) . . . . ?
Cr1 Cr2 C14 C15 151.2(4) . . . . ?
B3 Cr2 C14 C19 36.7(9) . . . . ?
B2 Cr2 C14 C19 80.5(9) . . . . ?
B1 Cr2 C14 C19 123.5(9) . . . . ?
B4 Cr2 C14 C19 -10.1(9) . . . . ?
C12 Cr2 C14 C19 158.7(10) . . . . ?
C15 Cr2 C14 C19 -122.6(11) . . . . ?
C13 Cr2 C14 C19 121.4(11) . . . . ?
C11 Cr2 C14 C19 -159.3(10) . . . . ?
C21 Cr2 C14 C19 -98.4(9) . . . . ?
Co Cr2 C14 C19 -116.0(9) . . . . ?
Cr1 Cr2 C14 C19 28.6(10) . . . . ?
C12 C11 C15 C14 0.1(8) . . . . ?
C16 C11 C15 C14 172.7(7) . . . . ?
Cr2 C11 C15 C14 -62.1(5) . . . . ?
C12 C11 C15 C20 -171.6(8) . . . . ?
C16 C11 C15 C20 0.9(13) . . . . ?
Cr2 C11 C15 C20 126.1(8) . . . . ?
C12 C11 C15 Cr2 62.2(5) . . . . ?
C16 C11 C15 Cr2 -125.2(8) . . . . ?
Cr2 C11 C15 Cr2 0.0 . . . . ?
C13 C14 C15 C11 -1.0(8) . . . . ?
C19 C14 C15 C11 -174.7(8) . . . . ?
Cr2 C14 C15 C11 62.5(5) . . . . ?
C13 C14 C15 C20 170.8(8) . . . . ?
C19 C14 C15 C20 -2.9(13) . . . . ?
Cr2 C14 C15 C20 -125.6(8) . . . . ?
C13 C14 C15 Cr2 -63.5(5) . . . . ?
C19 C14 C15 Cr2 122.7(8) . . . . ?
Cr2 C14 C15 Cr2 0.0 . . . . ?
B3 Cr2 C15 C11 -144.1(5) . . . . ?
B2 Cr2 C15 C11 -79.1(8) . . . . ?
B1 Cr2 C15 C11 3.5(8) . . . . ?
B4 Cr2 C15 C11 164.5(5) . . . . ?
C14 Cr2 C15 C11 -118.1(7) . . . . ?
C12 Cr2 C15 C11 -37.6(4) . . . . ?
C13 Cr2 C15 C11 -79.9(5) . . . . ?
C11 Cr2 C15 C11 0.0 . . . . ?
C21 Cr2 C15 C11 83.1(5) . . . . ?
Co Cr2 C15 C11 64.9(5) . . . . ?
Cr1 Cr2 C15 C11 147.9(6) . . . . ?
B3 Cr2 C15 C14 -25.9(6) . . . . ?
B2 Cr2 C15 C14 39.0(8) . . . . ?
B1 Cr2 C15 C14 121.6(7) . . . . ?
B4 Cr2 C15 C14 -77.4(6) . . . . ?
C14 Cr2 C15 C14 0.0 . . . . ?
C12 Cr2 C15 C14 80.5(5) . . . . ?
C13 Cr2 C15 C14 38.2(5) . . . . ?
C11 Cr2 C15 C14 118.1(7) . . . . ?
C21 Cr2 C15 C14 -158.7(5) . . . . ?
Co Cr2 C15 C14 -177.0(4) . . . . ?
Cr1 Cr2 C15 C14 -94.0(8) . . . . ?
B3 Cr2 C15 C20 94.3(10) . . . . ?
B2 Cr2 C15 C20 159.2(9) . . . . ?
B1 Cr2 C15 C20 -118.2(10) . . . . ?
B4 Cr2 C15 C20 42.9(10) . . . . ?
C14 Cr2 C15 C20 120.3(12) . . . . ?
C12 Cr2 C15 C20 -159.2(11) . . . . ?
C13 Cr2 C15 C20 158.4(11) . . . . ?
C11 Cr2 C15 C20 -121.6(12) . . . . ?
C21 Cr2 C15 C20 -38.5(10) . . . . ?
Co Cr2 C15 C20 -56.7(10) . . . . ?
Cr1 Cr2 C15 C20 26.2(16) . . . . ?
C23 Co C21 O21 -70.3(23) . . . . ?
C22 Co C21 O21 35.9(23) . . . . ?
B1 Co C21 O21 -168.6(21) . . . . ?
Cr2 Co C21 O21 178.3(24) . . . . ?
Cr1 Co C21 O21 133.7(22) . . . . ?
C23 Co C21 Cr2 111.3(5) . . . . ?
C22 Co C21 Cr2 -142.5(5) . . . . ?
B1 Co C21 Cr2 13.1(4) . . . . ?
Cr2 Co C21 Cr2 0.0 . . . . ?
Cr1 Co C21 Cr2 -44.6(2) . . . . ?
B3 Cr2 C21 O21 -105.7(9) . . . . ?
B2 Cr2 C21 O21 -166.8(8) . . . . ?
B1 Cr2 C21 O21 169.8(9) . . . . ?
B4 Cr2 C21 O21 -85.6(9) . . . . ?
C14 Cr2 C21 O21 11.9(10) . . . . ?
C12 Cr2 C21 O21 81.6(9) . . . . ?
C15 Cr2 C21 O21 26.3(9) . . . . ?
C13 Cr2 C21 O21 50.8(11) . . . . ?
C11 Cr2 C21 O21 63.1(9) . . . . ?
Co Cr2 C21 O21 -179.2(11) . . . . ?
Cr1 Cr2 C21 O21 -137.7(9) . . . . ?
B3 Cr2 C21 Co 73.6(5) . . . . ?
B2 Cr2 C21 Co 12.4(5) . . . . ?
B1 Cr2 C21 Co -11.0(3) . . . . ?
B4 Cr2 C21 Co 93.6(4) . . . . ?
C14 Cr2 C21 Co -168.9(3) . . . . ?
C12 Cr2 C21 Co -99.2(3) . . . . ?
C15 Cr2 C21 Co -154.5(4) . . . . ?
C13 Cr2 C21 Co -129.9(4) . . . . ?
C11 Cr2 C21 Co -117.6(4) . . . . ?
Co Cr2 C21 Co 0.0 . . . . ?
Cr1 Cr2 C21 Co 41.6(3) . . . . ?
C21 Co C22 O22 -52.5(347) . . . . ?
C23 Co C22 O22 51.7(347) . . . . ?
B1 Co C22 O22 160.8(342) . . . . ?
Cr2 Co C22 O22 -112.3(345) . . . . ?
Cr1 Co C22 O22 -161.4(346) . . . . ?
C21 Co C23 O23 -92.1(240) . . . . ?
C22 Co C23 O23 167.4(240) . . . . ?
B1 Co C23 O23 26.7(241) . . . . ?
Cr2 Co C23 O23 -23.8(242) . . . . ?
Cr1 Co C23 O23 49.1(243) . . . . ?
C21 Co B1 B2 -55.4(8) . . . . ?
C23 Co B1 B2 -159.8(8) . . . . ?
C22 Co B1 B2 86.6(10) . . . . ?
Cr2 Co B1 B2 -40.6(6) . . . . ?
Cr1 Co B1 B2 37.3(6) . . . . ?
C21 Co B1 Cr2 -14.8(5) . . . . ?
C23 Co B1 Cr2 -119.1(4) . . . . ?
C22 Co B1 Cr2 127.3(7) . . . . ?
Cr2 Co B1 Cr2 0.0 . . . . ?
Cr1 Co B1 Cr2 77.9(2) . . . . ?
C21 Co B1 Cr1 -92.7(4) . . . . ?
C23 Co B1 Cr1 163.0(4) . . . . ?
C22 Co B1 Cr1 49.4(8) . . . . ?
Cr2 Co B1 Cr1 -77.9(2) . . . . ?
Cr1 Co B1 Cr1 0.000(1) . . . . ?
B3 Cr2 B1 B2 27.2(5) . . . . ?
B2 Cr2 B1 B2 0.0 . . . . ?
B4 Cr2 B1 B2 71.1(5) . . . . ?
C14 Cr2 B1 B2 -61.3(7) . . . . ?
C12 Cr2 B1 B2 -91.9(4) . . . . ?
C15 Cr2 B1 B2 -127.1(5) . . . . ?
C13 Cr2 B1 B2 -60.0(5) . . . . ?
C11 Cr2 B1 B2 -125.0(4) . . . . ?
C21 Cr2 B1 B2 154.6(4) . . . . ?
Co Cr2 B1 B2 145.5(5) . . . . ?
Cr1 Cr2 B1 B2 65.9(4) . . . . ?
B3 Cr2 B1 Co -118.4(3) . . . . ?
B2 Cr2 B1 Co -145.5(5) . . . . ?
B4 Cr2 B1 Co -74.4(4) . . . . ?
C14 Cr2 B1 Co 153.1(5) . . . . ?
C12 Cr2 B1 Co 122.5(3) . . . . ?
C15 Cr2 B1 Co 87.3(5) . . . . ?
C13 Cr2 B1 Co 154.5(3) . . . . ?
C11 Cr2 B1 Co 89.5(3) . . . . ?
C21 Cr2 B1 Co 9.1(3) . . . . ?
Co Cr2 B1 Co 0.0 . . . . ?
Cr1 Cr2 B1 Co -79.7(3) . . . . ?
B3 Cr2 B1 Cr1 -38.7(3) . . . . ?
B2 Cr2 B1 Cr1 -65.9(4) . . . . ?
B4 Cr2 B1 Cr1 5.3(4) . . . . ?
C14 Cr2 B1 Cr1 -127.2(5) . . . . ?
C12 Cr2 B1 Cr1 -157.8(3) . . . . ?
C15 Cr2 B1 Cr1 167.0(4) . . . . ?
C13 Cr2 B1 Cr1 -125.9(3) . . . . ?
C11 Cr2 B1 Cr1 169.2(2) . . . . ?
C21 Cr2 B1 Cr1 88.7(3) . . . . ?
Co Cr2 B1 Cr1 79.7(3) . . . . ?
Cr1 Cr2 B1 Cr1 0.0 . . . . ?
B2 Cr1 B1 B2 0.000(2) . . . . ?
B3 Cr1 B1 B2 -29.2(5) . . . . ?
B4 Cr1 B1 B2 -73.8(5) . . . . ?
C2 Cr1 B1 B2 60.9(9) . . . . ?
C4 Cr1 B1 B2 88.7(5) . . . . ?
C1 Cr1 B1 B2 136.6(6) . . . . ?
C5 Cr1 B1 B2 124.2(4) . . . . ?
C3 Cr1 B1 B2 56.8(5) . . . . ?
Co Cr1 B1 B2 -147.6(5) . . . . ?
Cr2 Cr1 B1 B2 -68.5(4) . . . . ?
B2 Cr1 B1 Co 147.6(5) . . . . ?
B3 Cr1 B1 Co 118.4(3) . . . . ?
B4 Cr1 B1 Co 73.8(4) . . . . ?
C2 Cr1 B1 Co -151.5(6) . . . . ?
C4 Cr1 B1 Co -123.7(3) . . . . ?
C1 Cr1 B1 Co -75.8(6) . . . . ?
C5 Cr1 B1 Co -88.2(3) . . . . ?
C3 Cr1 B1 Co -155.6(3) . . . . ?
Co Cr1 B1 Co 0.000(1) . . . . ?
Cr2 Cr1 B1 Co 79.1(2) . . . . ?
B2 Cr1 B1 Cr2 68.5(4) . . . . ?
B3 Cr1 B1 Cr2 39.3(3) . . . . ?
B4 Cr1 B1 Cr2 -5.3(4) . . . . ?
C2 Cr1 B1 Cr2 129.4(7) . . . . ?
C4 Cr1 B1 Cr2 157.1(3) . . . . ?
C1 Cr1 B1 Cr2 -154.9(4) . . . . ?
C5 Cr1 B1 Cr2 -167.4(3) . . . . ?
C3 Cr1 B1 Cr2 125.3(3) . . . . ?
Co Cr1 B1 Cr2 -79.1(2) . . . . ?
Cr2 Cr1 B1 Cr2 0.0 . . . . ?
Co B1 B2 B3 2.9(11) . . . . ?
Cr2 B1 B2 B3 -41.7(6) . . . . ?
Cr1 B1 B2 B3 44.7(6) . . . . ?
Co B1 B2 Cr1 -41.8(6) . . . . ?
Cr2 B1 B2 Cr1 -86.3(3) . . . . ?
Cr1 B1 B2 Cr1 0.000(2) . . . . ?
Co B1 B2 Cr2 44.6(6) . . . . ?
Cr2 B1 B2 Cr2 0.0 . . . . ?
Cr1 B1 B2 Cr2 86.3(3) . . . . ?
B3 Cr1 B2 B3 0.0 . . . . ?
B4 Cr1 B2 B3 -27.7(5) . . . . ?
C2 Cr1 B2 B3 66.4(5) . . . . ?
C4 Cr1 B2 B3 125.6(4) . . . . ?
C1 Cr1 B2 B3 93.7(8) . . . . ?
B1 Cr1 B2 B3 -139.1(6) . . . . ?
C5 Cr1 B2 B3 140.4(5) . . . . ?
C3 Cr1 B2 B3 88.8(5) . . . . ?
Co Cr1 B2 B3 -115.0(4) . . . . ?
Cr2 Cr1 B2 B3 -67.5(4) . . . . ?
B3 Cr1 B2 B1 139.1(6) . . . . ?
B4 Cr1 B2 B1 111.4(5) . . . . ?
C2 Cr1 B2 B1 -154.4(4) . . . . ?
C4 Cr1 B2 B1 -95.2(4) . . . . ?
C1 Cr1 B2 B1 -127.1(7) . . . . ?
B1 Cr1 B2 B1 0.000(2) . . . . ?
C5 Cr1 B2 B1 -80.5(5) . . . . ?
C3 Cr1 B2 B1 -132.1(4) . . . . ?
Co Cr1 B2 B1 24.1(4) . . . . ?
Cr2 Cr1 B2 B1 71.6(4) . . . . ?
B3 Cr1 B2 Cr2 67.5(4) . . . . ?
B4 Cr1 B2 Cr2 39.8(3) . . . . ?
C2 Cr1 B2 Cr2 133.9(3) . . . . ?
C4 Cr1 B2 Cr2 -166.8(3) . . . . ?
C1 Cr1 B2 Cr2 161.3(6) . . . . ?
B1 Cr1 B2 Cr2 -71.6(4) . . . . ?
C5 Cr1 B2 Cr2 -152.1(3) . . . . ?
C3 Cr1 B2 Cr2 156.3(3) . . . . ?
Co Cr1 B2 Cr2 -47.5(2) . . . . ?
Cr2 Cr1 B2 Cr2 0.0 . . . . ?
B3 Cr2 B2 B3 0.000(1) . . . . ?
B1 Cr2 B2 B3 141.6(6) . . . . ?
B4 Cr2 B2 B3 28.2(5) . . . . ?
C14 Cr2 B2 B3 -70.6(5) . . . . ?
C12 Cr2 B2 B3 -130.4(5) . . . . ?
C15 Cr2 B2 B3 -94.8(7) . . . . ?
C13 Cr2 B2 B3 -94.1(5) . . . . ?
C11 Cr2 B2 B3 -141.4(4) . . . . ?
C21 Cr2 B2 B3 108.1(5) . . . . ?
Co Cr2 B2 B3 115.9(4) . . . . ?
Cr1 Cr2 B2 B3 67.9(4) . . . . ?
B3 Cr2 B2 B1 -141.6(6) . . . . ?
B1 Cr2 B2 B1 0.0 . . . . ?
B4 Cr2 B2 B1 -113.4(5) . . . . ?
C14 Cr2 B2 B1 147.7(4) . . . . ?
C12 Cr2 B2 B1 88.0(4) . . . . ?
C15 Cr2 B2 B1 123.6(6) . . . . ?
C13 Cr2 B2 B1 124.3(5) . . . . ?
C11 Cr2 B2 B1 77.0(5) . . . . ?
C21 Cr2 B2 B1 -33.5(6) . . . . ?
Co Cr2 B2 B1 -25.7(4) . . . . ?
Cr1 Cr2 B2 B1 -73.7(4) . . . . ?
B3 Cr2 B2 Cr1 -67.9(4) . . . . ?
B1 Cr2 B2 Cr1 73.7(4) . . . . ?
B4 Cr2 B2 Cr1 -39.7(3) . . . . ?
C14 Cr2 B2 Cr1 -138.6(3) . . . . ?
C12 Cr2 B2 Cr1 161.7(3) . . . . ?
C15 Cr2 B2 Cr1 -162.7(5) . . . . ?
C13 Cr2 B2 Cr1 -162.0(3) . . . . ?
C11 Cr2 B2 Cr1 150.7(3) . . . . ?
C21 Cr2 B2 Cr1 40.2(5) . . . . ?
Co Cr2 B2 Cr1 48.0(2) . . . . ?
Cr1 Cr2 B2 Cr1 0.000(1) . . . . ?
B1 B2 B3 B4 -2.4(11) . . . . ?
Cr1 B2 B3 B4 44.4(6) . . . . ?
Cr2 B2 B3 B4 -45.6(7) . . . . ?
B1 B2 B3 Cr1 -46.8(6) . . . . ?
Cr1 B2 B3 Cr1 0.0 . . . . ?
Cr2 B2 B3 Cr1 -90.0(3) . . . . ?
B1 B2 B3 Cr2 43.2(6) . . . . ?
Cr1 B2 B3 Cr2 90.0(3) . . . . ?
Cr2 B2 B3 Cr2 0.0 . . . . ?
B2 Cr1 B3 B2 0.0 . . . . ?
B4 Cr1 B3 B2 140.9(6) . . . . ?
C2 Cr1 B3 B2 -125.9(4) . . . . ?
C4 Cr1 B3 B2 -66.8(5) . . . . ?
C1 Cr1 B3 B2 -141.5(4) . . . . ?
B1 Cr1 B3 B2 28.3(4) . . . . ?
C5 Cr1 B3 B2 -95.3(8) . . . . ?
C3 Cr1 B3 B2 -89.6(4) . . . . ?
Co Cr1 B3 B2 73.4(4) . . . . ?
Cr2 Cr1 B3 B2 69.0(4) . . . . ?
B2 Cr1 B3 B4 -140.9(6) . . . . ?
B4 Cr1 B3 B4 0.0 . . . . ?
C2 Cr1 B3 B4 93.3(5) . . . . ?
C4 Cr1 B3 B4 152.3(4) . . . . ?
C1 Cr1 B3 B4 77.6(6) . . . . ?
B1 Cr1 B3 B4 -112.6(5) . . . . ?
C5 Cr1 B3 B4 123.9(7) . . . . ?
C3 Cr1 B3 B4 129.5(5) . . . . ?
Co Cr1 B3 B4 -67.5(5) . . . . ?
Cr2 Cr1 B3 B4 -71.9(4) . . . . ?
B2 Cr1 B3 Cr2 -69.0(4) . . . . ?
B4 Cr1 B3 Cr2 71.9(4) . . . . ?
C2 Cr1 B3 Cr2 165.2(3) . . . . ?
C4 Cr1 B3 Cr2 -135.8(3) . . . . ?
C1 Cr1 B3 Cr2 149.5(3) . . . . ?
B1 Cr1 B3 Cr2 -40.7(3) . . . . ?
C5 Cr1 B3 Cr2 -164.2(6) . . . . ?
C3 Cr1 B3 Cr2 -158.5(3) . . . . ?
Co Cr1 B3 Cr2 4.4(3) . . . . ?
Cr2 Cr1 B3 Cr2 0.0 . . . . ?
B2 Cr2 B3 B2 0.000(1) . . . . ?
B1 Cr2 B3 B2 -26.6(5) . . . . ?
B4 Cr2 B3 B2 -139.8(6) . . . . ?
C14 Cr2 B3 B2 119.2(4) . . . . ?
C12 Cr2 B3 B2 60.4(5) . . . . ?
C15 Cr2 B3 B2 134.5(4) . . . . ?
C13 Cr2 B3 B2 82.2(4) . . . . ?
C11 Cr2 B3 B2 90.4(7) . . . . ?
C21 Cr2 B3 B2 -112.0(5) . . . . ?
Co Cr2 B3 B2 -72.0(4) . . . . ?
Cr1 Cr2 B3 B2 -67.6(4) . . . . ?
B2 Cr2 B3 B4 139.8(6) . . . . ?
B1 Cr2 B3 B4 113.3(5) . . . . ?
B4 Cr2 B3 B4 0.000(2) . . . . ?
C14 Cr2 B3 B4 -101.0(5) . . . . ?
C12 Cr2 B3 B4 -159.8(4) . . . . ?
C15 Cr2 B3 B4 -85.7(5) . . . . ?
C13 Cr2 B3 B4 -138.0(5) . . . . ?
C11 Cr2 B3 B4 -129.8(7) . . . . ?
C21 Cr2 B3 B4 27.8(6) . . . . ?
Co Cr2 B3 B4 67.8(4) . . . . ?
Cr1 Cr2 B3 B4 72.3(4) . . . . ?
B2 Cr2 B3 Cr1 67.6(4) . . . . ?
B1 Cr2 B3 Cr1 41.0(3) . . . . ?
B4 Cr2 B3 Cr1 -72.3(4) . . . . ?
C14 Cr2 B3 Cr1 -173.2(3) . . . . ?
C12 Cr2 B3 Cr1 128.0(3) . . . . ?
C15 Cr2 B3 Cr1 -158.0(3) . . . . ?
C13 Cr2 B3 Cr1 149.8(3) . . . . ?
C11 Cr2 B3 Cr1 157.9(5) . . . . ?
C21 Cr2 B3 Cr1 -44.4(5) . . . . ?
Co Cr2 B3 Cr1 -4.5(3) . . . . ?
Cr1 Cr2 B3 Cr1 0.000(1) . . . . ?
B2 B3 B4 Cr1 -42.7(6) . . . . ?
Cr1 B3 B4 Cr1 0.0 . . . . ?
Cr2 B3 B4 Cr1 -87.2(3) . . . . ?
B2 B3 B4 Cr2 44.5(6) . . . . ?
Cr1 B3 B4 Cr2 87.2(3) . . . . ?
Cr2 B3 B4 Cr2 0.000(2) . . . . ?
B2 Cr1 B4 B3 28.0(5) . . . . ?
B3 Cr1 B4 B3 0.0 . . . . ?
C2 Cr1 B4 B3 -89.9(5) . . . . ?
C4 Cr1 B4 B3 -66.1(9) . . . . ?
C1 Cr1 B4 B3 -125.7(5) . . . . ?
B1 Cr1 B4 B3 72.0(5) . . . . ?
C5 Cr1 B4 B3 -136.4(6) . . . . ?
C3 Cr1 B4 B3 -59.4(5) . . . . ?
Co Cr1 B4 B3 119.0(4) . . . . ?
Cr2 Cr1 B4 B3 66.7(4) . . . . ?
B2 Cr1 B4 Cr2 -38.7(3) . . . . ?
B3 Cr1 B4 Cr2 -66.7(4) . . . . ?
C2 Cr1 B4 Cr2 -156.6(3) . . . . ?
C4 Cr1 B4 Cr2 -132.8(6) . . . . ?
C1 Cr1 B4 Cr2 167.5(3) . . . . ?
B1 Cr1 B4 Cr2 5.3(4) . . . . ?
C5 Cr1 B4 Cr2 156.9(4) . . . . ?
C3 Cr1 B4 Cr2 -126.1(3) . . . . ?
Co Cr1 B4 Cr2 52.3(2) . . . . ?
Cr2 Cr1 B4 Cr2 0.0 . . . . ?
B3 Cr2 B4 B3 0.000(3) . . . . ?
B2 Cr2 B4 B3 -28.3(5) . . . . ?
B1 Cr2 B4 B3 -71.2(5) . . . . ?
C14 Cr2 B4 B3 83.9(5) . . . . ?
C12 Cr2 B4 B3 55.9(10) . . . . ?
C15 Cr2 B4 B3 120.5(5) . . . . ?
C13 Cr2 B4 B3 51.8(5) . . . . ?
C11 Cr2 B4 B3 136.8(6) . . . . ?
C21 Cr2 B4 B3 -158.1(5) . . . . ?
Co Cr2 B4 B3 -118.8(4) . . . . ?
Cr1 Cr2 B4 B3 -65.9(4) . . . . ?
B3 Cr2 B4 Cr1 65.9(4) . . . . ?
B2 Cr2 B4 Cr1 37.6(3) . . . . ?
B1 Cr2 B4 Cr1 -5.3(4) . . . . ?
C14 Cr2 B4 Cr1 149.8(3) . . . . ?
C12 Cr2 B4 Cr1 121.8(8) . . . . ?
C15 Cr2 B4 Cr1 -173.6(3) . . . . ?
C13 Cr2 B4 Cr1 117.7(3) . . . . ?
C11 Cr2 B4 Cr1 -157.2(4) . . . . ?
C21 Cr2 B4 Cr1 -92.1(3) . . . . ?
Co Cr2 B4 Cr1 -52.9(2) . . . . ?
Cr1 Cr2 B4 Cr1 0.0 . . . . ?
